data_4063542
loop_
_publ_author_name
'Zhang, Dao'
'Liu, Nan'

_publ_section_title
;
 Titanium Complexes Bearing Bisaryloxy-N-heterocyclic Carbenes: Synthesis,
 Reactivity, and Ethylene Polymerization Study
;
_journal_coden_ASTM ORGND7
_journal_issue 2
_journal_name_full Organometallics
_journal_page_first 499
_journal_page_last 505
_journal_paper_doi 10.1021/om800717h
_journal_volume 28
_journal_year 2009
_chemical_formula_moiety 'C32 H47 N2 O2 Ti '
_chemical_formula_sum 'C32 H47 N2 O2 Ti'
_chemical_formula_weight 539.64
_space_group_IT_number 14
_symmetry_cell_setting monoclinic
_symmetry_Int_Tables_number 14
_symmetry_space_group_name_Hall '-P 2ybc'
_symmetry_space_group_name_H-M 'P 1 21/c 1'
_cell_angle_alpha 90
_cell_angle_beta 103.952(9)
_cell_angle_gamma 90
_cell_formula_units_Z 4
_cell_length_a 8.131(4)
_cell_length_b 17.610(8)
_cell_length_c 22.363(10)
_cell_measurement_reflns_used 4331
_cell_measurement_temperature 173.1
_cell_measurement_theta_max 27.5
_cell_measurement_theta_min 3.0
_cell_volume 3108(3)
_computing_cell_refinement CrystalClear
_computing_data_collection CrystalClear
_computing_data_reduction CrystalStructure
_computing_publication_material 'CrystalStructure Ver. 3.5.1'
_computing_structure_refinement CRYSTALS
_computing_structure_solution 'DIRDIF99 (PATTY)'
_diffrn_detector_area_resol_mean 7.31
_diffrn_measured_fraction_theta_full 0.9457
_diffrn_measured_fraction_theta_max 0.9472
_diffrn_measurement_device_type 'Rigaku Saturn'
_diffrn_measurement_method \w
_diffrn_radiation_type 'Mo K\a'
_diffrn_radiation_wavelength 0.7107
_diffrn_reflns_av_R_equivalents 0.096
_diffrn_reflns_limit_h_max 8
_diffrn_reflns_limit_h_min -10
_diffrn_reflns_limit_k_max 22
_diffrn_reflns_limit_k_min -22
_diffrn_reflns_limit_l_max 23
_diffrn_reflns_limit_l_min -28
_diffrn_reflns_number 24856
_diffrn_reflns_theta_full 27.50
_diffrn_reflns_theta_max 27.48
_exptl_absorpt_coefficient_mu 0.304
_exptl_absorpt_correction_T_max 0.970
_exptl_absorpt_correction_T_min 0.846
_exptl_absorpt_correction_type multi-scan
_exptl_absorpt_process_details 'Jacobson, R. (1998) Private communication'
_exptl_crystal_colour yellow
_exptl_crystal_density_diffrn 1.153
_exptl_crystal_density_method 'not measured'
_exptl_crystal_description prism
_exptl_crystal_F_000 1164.00
_exptl_crystal_size_max 0.10
_exptl_crystal_size_mid 0.10
_exptl_crystal_size_min 0.10
_refine_diff_density_max 0.63
_refine_diff_density_min -0.33
_refine_ls_extinction_method none
_refine_ls_goodness_of_fit_ref 1.002
_refine_ls_hydrogen_treatment refall
_refine_ls_number_parameters 381
_refine_ls_number_reflns 1727
_refine_ls_R_factor_gt 0.0690
_refine_ls_shift/su_max 0.0080
_refine_ls_structure_factor_coef Fsqd
_refine_ls_weighting_details 'w = 1/[0.0053Fo^2^ + 1.0000\s(Fo^2^)]/(4Fo^2^)'
_refine_ls_weighting_scheme calc
_refine_ls_wR_factor_ref 0.1760
_reflns_number_gt 1727
_reflns_number_total 6983
_reflns_threshold_expression F^2^>2.0\s(F^2^)
_cod_data_source_file om800717h_si_004.cif
_cod_data_source_block '_TiLmeMe2'
_cod_original_cell_volume 3107.8(24)
_cod_original_formula_sum 'C32 H47 N2 O2 Ti '
_cod_database_code 4063542

loop_
_symmetry_equiv_pos_as_xyz
x,y,z
-x,-y,-z
-x,y+1/2,-z+1/2
x,-y+1/2,z+1/2

loop_
_atom_site_label
_atom_site_type_symbol
_atom_site_fract_x
_atom_site_fract_y
_atom_site_fract_z
_atom_site_U_iso_or_equiv
_atom_site_adp_type
_atom_site_occupancy
_atom_site_symmetry_multiplicity
_atom_site_calc_flag
_atom_site_refinement_flags
_atom_site_disorder_assembly
_atom_site_disorder_group
Ti(1) Ti 0.1353(2) 0.09813(11) 0.37115(7) 0.0433(6) Uani 1.00 1 d . . .
O(1) O 0.0497(7) 0.0079(4) 0.3313(2) 0.044(2) Uani 1.00 1 d . . .
O(2) O 0.2334(7) 0.1731(4) 0.4272(3) 0.048(2) Uani 1.00 1 d . . .
N(1) N 0.2904(10) -0.0420(5) 0.4554(4) 0.048(3) Uani 1.00 1 d . . .
N(2) N 0.2019(10) 0.0383(5) 0.5116(4) 0.049(3) Uani 1.00 1 d . . .
C(1) C 0.2088(11) 0.0243(5) 0.4514(4) 0.037(3) Uani 1.00 1 d . . .
C(2) C 0.331(1) -0.0705(7) 0.5140(6) 0.060(4) Uani 1.00 1 d . . .
C(3) C 0.2791(13) -0.0205(8) 0.5499(5) 0.062(4) Uani 1.00 1 d . . .
C(4) C 0.0370(13) -0.0680(6) 0.3238(4) 0.043(3) Uani 1.00 1 d . . .
C(5) C -0.0982(11) -0.1007(6) 0.2806(4) 0.038(3) Uani 1.00 1 d . . .
C(6) C -0.1033(12) -0.1800(6) 0.2783(4) 0.047(3) Uani 1.00 1 d . . .
C(7) C 0.014(1) -0.2267(7) 0.3153(5) 0.050(4) Uani 1.00 1 d . . .
C(8) C 0.1480(13) -0.1927(6) 0.3552(5) 0.051(4) Uani 1.00 1 d . . .
C(9) C 0.1633(13) -0.1143(6) 0.3595(4) 0.047(4) Uani 1.00 1 d . . .
C(10) C 0.3187(12) -0.0814(6) 0.4001(5) 0.054(4) Uani 1.00 1 d . . .
C(11) C 0.1288(13) 0.1086(7) 0.5275(4) 0.059(4) Uani 1.00 1 d . . .
C(12) C 0.2926(12) 0.2059(6) 0.4830(5) 0.050(4) Uani 1.00 1 d . . .
C(13) C 0.2476(12) 0.1751(6) 0.5347(5) 0.052(4) Uani 1.00 1 d . . .
C(14) C 0.3092(13) 0.2068(7) 0.5921(5) 0.061(4) Uani 1.00 1 d . . .
C(15) C 0.4116(13) 0.2677(7) 0.6017(5) 0.058(4) Uani 1.00 1 d . . .
C(16) C 0.4518(12) 0.2999(6) 0.5513(6) 0.059(4) Uani 1.00 1 d . . .
C(17) C 0.3962(13) 0.2725(6) 0.4908(5) 0.053(4) Uani 1.00 1 d . . .
C(18) C -0.2361(13) -0.0530(6) 0.2390(4) 0.049(3) Uani 1.00 1 d . . .
C(19) C -0.3650(13) -0.1019(6) 0.1922(4) 0.068(4) Uani 1.00 1 d . . .
C(20) C -0.157(1) 0.0037(6) 0.2016(4) 0.066(4) Uani 1.00 1 d . . .
C(21) C -0.3368(12) -0.0103(6) 0.2772(4) 0.059(4) Uani 1.00 1 d . . .
C(22) C -0.003(1) -0.3119(7) 0.3116(5) 0.072(4) Uani 1.00 1 d . . .
C(23) C 0.4850(13) 0.3022(8) 0.6650(5) 0.094(5) Uani 1.00 1 d . . .
C(24) C 0.441(2) 0.3116(7) 0.4353(6) 0.072(4) Uani 1.00 1 d . . .
C(25) C 0.557(2) 0.2611(7) 0.4083(5) 0.084(5) Uani 1.00 1 d . . .
C(26) C 0.280(2) 0.3304(7) 0.3865(5) 0.093(5) Uani 1.00 1 d . . .
C(27) C 0.534(2) 0.3870(7) 0.4543(6) 0.112(6) Uani 1.00 1 d . . .
C(28) C -0.0904(12) 0.1610(5) 0.3437(4) 0.055(4) Uani 1.00 1 d . . .
C(29) C 0.2923(13) 0.1165(6) 0.3112(4) 0.064(4) Uani 1.00 1 d . . .
C(30) C 0.512(4) 0.134(3) 0.025(1) 0.46(3) Uani 1.00 1 d . . .
C(31) C 0.524(11) 0.066(4) 0.032(4) 0.68(7) Uani 1.00 1 d . . .
C(32) C 0.461(3) 0.033(5) -0.006(2) 0.32(3) Uani 1.00 1 d . . .
H(1) H 0.388(1) -0.1182(7) 0.5269(6) 0.067(4) Uiso 1.00 1 c . . .
H(2) H 0.2913(13) -0.0239(8) 0.5941(5) 0.069(4) Uiso 1.00 1 c . . .
H(3) H -0.1963(12) -0.2035(6) 0.2487(4) 0.057(4) Uiso 1.00 1 c . . .
H(4) H 0.2344(13) -0.2235(6) 0.3818(5) 0.062(4) Uiso 1.00 1 c . . .
H(5) H 0.3629(12) -0.0444(6) 0.3758(5) 0.063(4) Uiso 1.00 1 c . . .
H(6) H 0.4013(12) -0.1215(6) 0.4130(5) 0.063(4) Uiso 1.00 1 c . . .
H(7) H 0.0303(13) 0.1199(7) 0.4945(4) 0.072(4) Uiso 1.00 1 c . . .
H(8) H 0.0938(13) 0.1013(7) 0.5656(4) 0.072(4) Uiso 1.00 1 c . . .
H(9) H 0.2791(13) 0.1841(7) 0.6275(5) 0.073(4) Uiso 1.00 1 c . . .
H(10) H 0.5259(12) 0.3439(6) 0.5571(6) 0.067(4) Uiso 1.00 1 c . . .
H(11) H -0.4522(13) -0.0706(6) 0.1664(4) 0.077(4) Uiso 1.00 1 c . . .
H(12) H -0.3056(13) -0.1299(6) 0.1665(4) 0.077(4) Uiso 1.00 1 c . . .
H(13) H -0.4168(13) -0.1373(6) 0.2154(4) 0.077(4) Uiso 1.00 1 c . . .
H(14) H -0.079(1) 0.0366(6) 0.2300(4) 0.076(4) Uiso 1.00 1 c . . .
H(15) H -0.094(1) -0.0241(6) 0.1767(4) 0.076(4) Uiso 1.00 1 c . . .
H(16) H -0.244(1) 0.0342(6) 0.1750(4) 0.076(4) Uiso 1.00 1 c . . .
H(17) H -0.2615(12) 0.0226(6) 0.3063(4) 0.068(4) Uiso 1.00 1 c . . .
H(18) H -0.4247(12) 0.0200(6) 0.2507(4) 0.068(4) Uiso 1.00 1 c . . .
H(19) H -0.3884(12) -0.0469(6) 0.2995(4) 0.068(4) Uiso 1.00 1 c . . .
H(20) H -0.110(1) -0.3261(7) 0.3210(5) 0.087(4) Uiso 1.00 1 c . . .
H(21) H -0.003(1) -0.3287(7) 0.2703(5) 0.087(4) Uiso 1.00 1 c . . .
H(22) H 0.090(1) -0.3358(7) 0.3409(5) 0.087(4) Uiso 1.00 1 c . . .
H(23) H 0.5527(13) 0.2636(8) 0.6906(5) 0.113(6) Uiso 1.00 1 c . . .
H(24) H 0.5555(13) 0.3459(8) 0.6623(5) 0.113(6) Uiso 1.00 1 c . . .
H(25) H 0.3931(13) 0.3175(8) 0.6831(5) 0.113(6) Uiso 1.00 1 c . . .
H(26) H 0.499(2) 0.2134(7) 0.3957(5) 0.105(5) Uiso 1.00 1 c . . .
H(27) H 0.585(2) 0.2851(7) 0.3731(5) 0.105(5) Uiso 1.00 1 c . . .
H(28) H 0.660(2) 0.2516(7) 0.4399(5) 0.105(5) Uiso 1.00 1 c . . .
H(29) H 0.209(2) 0.3636(7) 0.4044(5) 0.111(5) Uiso 1.00 1 c . . .
H(30) H 0.308(2) 0.3556(7) 0.3517(5) 0.111(5) Uiso 1.00 1 c . . .
H(31) H 0.219(2) 0.2838(7) 0.3727(5) 0.111(5) Uiso 1.00 1 c . . .
H(32) H 0.638(2) 0.3755(7) 0.4850(6) 0.139(7) Uiso 1.00 1 c . . .
H(33) H 0.562(2) 0.4122(7) 0.4195(6) 0.139(7) Uiso 1.00 1 c . . .
H(34) H 0.463(2) 0.4201(7) 0.4722(6) 0.139(7) Uiso 1.00 1 c . . .
H(35) H -0.0656(12) 0.2096(5) 0.3274(4) 0.066(4) Uiso 1.00 1 c . . .
H(36) H -0.1704(12) 0.1333(5) 0.3120(4) 0.066(4) Uiso 1.00 1 c . . .
H(37) H -0.1391(12) 0.1693(5) 0.3787(4) 0.066(4) Uiso 1.00 1 c . . .
H(38) H 0.3703(13) 0.0742(6) 0.3144(4) 0.077(4) Uiso 1.00 1 c . . .
H(39) H 0.2239(13) 0.1202(6) 0.2693(4) 0.077(4) Uiso 1.00 1 c . . .
H(40) H 0.3557(13) 0.1632(6) 0.3221(4) 0.077(4) Uiso 1.00 1 c . . .
H(41) H 0.575(4) 0.171(3) 0.054(1) 0.56(4) Uiso 1.00 1 c . . .
H(42) H 0.522(4) 0.147(3) -0.016(1) 0.56(4) Uiso 1.00 1 c . . .
H(43) H 0.394(4) 0.136(3) 0.026(1) 0.56(4) Uiso 1.00 1 c . . .
H(44) H 0.642(11) 0.064(4) 0.030(4) 0.83(9) Uiso 1.00 1 c . . .
H(45) H 0.515(11) 0.052(4) 0.073(4) 0.83(9) Uiso 1.00 1 c . . .
H(46) H 0.344(3) 0.032(5) -0.003(2) 0.38(5) Uiso 1.00 1 c . . .
H(47) H 0.467(3) 0.046(5) -0.047(2) 0.38(5) Uiso 1.00 1 c . . .

loop_
_atom_site_aniso_label
_atom_site_aniso_U_11
_atom_site_aniso_U_22
_atom_site_aniso_U_33
_atom_site_aniso_U_12
_atom_site_aniso_U_13
_atom_site_aniso_U_23
Ti(1) 0.0479(12) 0.0400(12) 0.0422(11) -0.0011(11) 0.0111(8) 0.0001(10)
O(1) 0.044(4) 0.042(5) 0.045(4) 0.002(4) 0.011(3) -0.002(3)
O(2) 0.047(4) 0.046(5) 0.046(4) -0.008(3) 0.003(3) -0.011(3)
N(1) 0.040(5) 0.052(6) 0.047(6) -0.012(5) 0.001(4) 0.010(5)
N(2) 0.041(5) 0.063(7) 0.043(6) -0.023(5) 0.011(4) -0.012(5)
C(1) 0.026(6) 0.034(7) 0.048(7) 0.002(5) 0.002(5) -0.001(5)
C(2) 0.059(8) 0.055(9) 0.055(8) -0.015(6) -0.012(6) 0.022(7)
C(3) 0.057(8) 0.081(10) 0.034(6) -0.017(7) -0.015(5) 0.016(7)
C(4) 0.051(7) 0.049(8) 0.029(6) 0.007(6) 0.010(5) 0.000(5)
C(5) 0.035(6) 0.047(7) 0.035(5) 0.004(6) 0.014(5) -0.013(5)
C(6) 0.040(7) 0.047(7) 0.056(7) -0.005(6) 0.016(5) -0.012(6)
C(7) 0.055(8) 0.036(7) 0.063(7) 0.003(6) 0.020(6) -0.002(6)
C(8) 0.041(7) 0.041(7) 0.072(7) 0.003(6) 0.015(6) 0.004(6)
C(9) 0.046(7) 0.044(8) 0.048(6) 0.001(6) 0.007(5) -0.002(5)
C(10) 0.044(7) 0.050(8) 0.063(7) 0.014(6) 0.006(6) 0.010(6)
C(11) 0.051(7) 0.087(10) 0.043(6) -0.006(8) 0.016(5) -0.015(6)
C(12) 0.029(6) 0.059(8) 0.060(7) 0.004(6) 0.007(5) -0.013(6)
C(13) 0.036(6) 0.078(9) 0.045(7) -0.009(6) 0.016(5) -0.021(6)
C(14) 0.041(7) 0.066(9) 0.075(8) -0.006(6) 0.015(6) -0.023(7)
C(15) 0.031(7) 0.063(9) 0.079(8) 0.006(6) 0.013(6) -0.029(7)
C(16) 0.027(6) 0.040(8) 0.101(9) -0.004(5) -0.005(7) -0.016(7)
C(17) 0.042(7) 0.044(8) 0.066(8) -0.001(6) 0.001(6) -0.011(6)
C(18) 0.051(7) 0.054(8) 0.039(6) 0.001(6) 0.004(6) -0.014(5)
C(19) 0.064(8) 0.065(8) 0.063(7) 0.007(7) -0.007(6) -0.007(7)
C(20) 0.083(9) 0.065(8) 0.043(6) -0.005(7) 0.004(6) -0.002(6)
C(21) 0.056(7) 0.065(8) 0.049(6) 0.023(6) 0.000(5) 0.002(6)
C(22) 0.062(8) 0.055(9) 0.100(9) 0.012(7) 0.020(7) -0.002(7)
C(23) 0.048(8) 0.132(13) 0.103(9) -0.008(8) 0.016(7) -0.067(9)
C(24) 0.071(9) 0.049(9) 0.090(9) -0.015(7) 0.008(8) -0.002(7)
C(25) 0.077(9) 0.098(11) 0.087(8) -0.018(8) 0.040(8) 0.005(8)
C(26) 0.115(12) 0.055(10) 0.108(10) -0.009(8) 0.026(9) 0.020(8)
C(27) 0.143(13) 0.060(11) 0.143(12) -0.046(10) 0.053(10) -0.008(9)
C(28) 0.067(8) 0.042(7) 0.056(6) 0.008(6) 0.010(5) 0.002(5)
C(29) 0.072(8) 0.065(9) 0.057(6) -0.010(7) 0.020(6) -0.002(6)
C(30) 0.27(3) 0.92(9) 0.22(3) -0.44(5) 0.10(2) -0.29(4)
C(31) 1.0(2) 0.46(10) 0.6(1) 0.49(11) -0.00(11) 0.12(9)
C(32) 0.04(2) 0.74(13) 0.17(2) 0.03(3) 0.00(2) 0.00(4)

loop_
_atom_type_symbol
_atom_type_description
_atom_type_scat_dispersion_real
_atom_type_scat_dispersion_imag
_atom_type_scat_source
C C 0.003 0.002
;
International Tables for Crystallography
(1992, Vol. C, Tables 4.2.6.8 and 6.1.1.4)
;
H H 0.000 0.000
;
International Tables for Crystallography
(1992, Vol. C, Table 6.1.1.4)
;
N N 0.006 0.003
;
International Tables for Crystallography
(1992, Vol. C, Tables 4.2.6.8 and 6.1.1.4)
;
O O 0.011 0.006
;
International Tables for Crystallography
(1992, Vol. C, Tables 4.2.6.8 and 6.1.1.4)
;
Ti Ti 0.278 0.446
;
International Tables for Crystallography
(1992, Vol. C, Tables 4.2.6.8 and 6.1.1.4)
;

loop_
_geom_angle_atom_site_label_1
_geom_angle_atom_site_label_2
_geom_angle_atom_site_label_3
_geom_angle
_geom_angle_publ_flag
_geom_angle_site_symmetry_1
_geom_angle_site_symmetry_2
_geom_angle_site_symmetry_3
O(1) Ti(1) O(2) 166.4(3) yes . . .
O(1) Ti(1) C(1) 83.2(3) yes . . .
O(1) Ti(1) C(28) 96.3(3) yes . . .
O(1) Ti(1) C(29) 92.4(3) yes . . .
O(2) Ti(1) C(1) 83.2(3) yes . . .
O(2) Ti(1) C(28) 91.5(3) yes . . .
O(2) Ti(1) C(29) 95.3(3) yes . . .
C(1) Ti(1) C(28) 126.9(4) yes . . .
C(1) Ti(1) C(29) 122.2(4) yes . . .
C(28) Ti(1) C(29) 110.9(4) yes . . .
C(4) O(1) Ti(1) 155.5(5) yes . . .
C(12) O(2) Ti(1) 157.3(7) yes . . .
C(1) N(1) C(2) 112.8(9) yes . . .
C(1) N(1) C(10) 121.8(8) yes . . .
C(2) N(1) C(10) 125.2(9) yes . . .
C(1) N(2) C(3) 110.4(9) yes . . .
C(1) N(2) C(11) 120.3(8) yes . . .
C(3) N(2) C(11) 129.2(9) yes . . .
Ti(1) C(1) N(1) 127.7(7) yes . . .
Ti(1) C(1) N(2) 128.9(7) yes . . .
N(1) C(1) N(2) 103.0(8) yes . . .
C(3) C(2) H(1) 126(1) no . . .
C(3) C(2) N(1) 107(1) yes . . .
H(1) C(2) N(1) 126(1) no . . .
H(2) C(3) N(2) 126(1) no . . .
H(2) C(3) C(2) 127(1) no . . .
N(2) C(3) C(2) 106(1) yes . . .
C(5) C(4) C(9) 119(1) yes . . .
C(5) C(4) O(1) 121.2(8) yes . . .
C(9) C(4) O(1) 118.8(8) yes . . .
C(6) C(5) C(18) 121.2(8) yes . . .
C(6) C(5) C(4) 116.6(8) yes . . .
C(18) C(5) C(4) 122.3(9) yes . . .
C(7) C(6) H(3) 118(1) no . . .
C(7) C(6) C(5) 124.5(9) yes . . .
H(3) C(6) C(5) 117.5(9) no . . .
C(8) C(7) C(22) 121.4(9) yes . . .
C(8) C(7) C(6) 117(1) yes . . .
C(22) C(7) C(6) 121.3(9) yes . . .
C(9) C(8) H(4) 118.3(9) no . . .
C(9) C(8) C(7) 121.7(9) yes . . .
H(4) C(8) C(7) 120(1) no . . .
C(10) C(9) C(4) 121.4(9) yes . . .
C(10) C(9) C(8) 118.6(9) yes . . .
C(4) C(9) C(8) 119.9(9) yes . . .
H(5) C(10) H(6) 109(1) no . . .
H(5) C(10) N(1) 107.7(9) no . . .
H(5) C(10) C(9) 107.2(8) no . . .
H(6) C(10) N(1) 109.1(8) no . . .
H(6) C(10) C(9) 108.9(9) no . . .
N(1) C(10) C(9) 114.3(9) yes . . .
C(13) C(11) H(7) 108(1) no . . .
C(13) C(11) H(8) 109.0(9) no . . .
C(13) C(11) N(2) 113.6(9) yes . . .
H(7) C(11) H(8) 109(1) no . . .
H(7) C(11) N(2) 107.4(9) no . . .
H(8) C(11) N(2) 109(1) no . . .
C(13) C(12) C(17) 118.7(9) yes . . .
C(13) C(12) O(2) 119.3(9) yes . . .
C(17) C(12) O(2) 122(1) yes . . .
C(14) C(13) C(11) 119(1) yes . . .
C(14) C(13) C(12) 120(1) yes . . .
C(11) C(13) C(12) 120.2(9) yes . . .
C(15) C(14) H(9) 117(1) no . . .
C(15) C(14) C(13) 123(1) yes . . .
H(9) C(14) C(13) 119(1) no . . .
C(16) C(15) C(23) 118(1) yes . . .
C(16) C(15) C(14) 117(1) yes . . .
C(23) C(15) C(14) 123(1) yes . . .
C(17) C(16) H(10) 116(1) no . . .
C(17) C(16) C(15) 124(1) yes . . .
H(10) C(16) C(15) 118(1) no . . .
C(24) C(17) C(12) 121.0(9) yes . . .
C(24) C(17) C(16) 122(1) yes . . .
C(12) C(17) C(16) 116(1) yes . . .
C(19) C(18) C(20) 107.3(8) yes . . .
C(19) C(18) C(21) 106.6(8) yes . . .
C(19) C(18) C(5) 112.6(8) yes . . .
C(20) C(18) C(21) 109.8(9) yes . . .
C(20) C(18) C(5) 110.2(8) yes . . .
C(21) C(18) C(5) 110.3(7) yes . . .
H(11) C(19) H(12) 109.5(9) no . . .
H(11) C(19) H(13) 109(1) no . . .
H(11) C(19) C(18) 111(1) no . . .
H(12) C(19) H(13) 109(1) no . . .
H(12) C(19) C(18) 109.2(9) no . . .
H(13) C(19) C(18) 107.8(8) no . . .
H(14) C(20) H(15) 109(1) no . . .
H(14) C(20) H(16) 109(1) no . . .
H(14) C(20) C(18) 108.6(8) no . . .
H(15) C(20) H(16) 109.5(8) no . . .
H(15) C(20) C(18) 109(1) no . . .
H(16) C(20) C(18) 110(1) no . . .
H(17) C(21) H(18) 109(1) no . . .
H(17) C(21) H(19) 109.5(9) no . . .
H(17) C(21) C(18) 109.5(9) no . . .
H(18) C(21) H(19) 109(1) no . . .
H(18) C(21) C(18) 110.3(8) no . . .
H(19) C(21) C(18) 108.6(9) no . . .
H(20) C(22) H(21) 109(1) no . . .
H(20) C(22) H(22) 109(1) no . . .
H(20) C(22) C(7) 108(1) no . . .
H(21) C(22) H(22) 109(1) no . . .
H(21) C(22) C(7) 109(1) no . . .
H(22) C(22) C(7) 110.3(9) no . . .
H(23) C(23) H(24) 109(1) no . . .
H(23) C(23) H(25) 109(1) no . . .
H(23) C(23) C(15) 107(1) no . . .
H(24) C(23) H(25) 109(1) no . . .
H(24) C(23) C(15) 111(1) no . . .
H(25) C(23) C(15) 109.2(9) no . . .
C(25) C(24) C(26) 110(1) yes . . .
C(25) C(24) C(27) 107(1) yes . . .
C(25) C(24) C(17) 110(1) yes . . .
C(26) C(24) C(27) 106(1) yes . . .
C(26) C(24) C(17) 110(1) yes . . .
C(27) C(24) C(17) 111(1) yes . . .
H(26) C(25) H(27) 109(1) no . . .
H(26) C(25) H(28) 109(1) no . . .
H(26) C(25) C(24) 108(1) no . . .
H(27) C(25) H(28) 109(1) no . . .
H(27) C(25) C(24) 110(1) no . . .
H(28) C(25) C(24) 108(1) no . . .
H(29) C(26) H(30) 109(1) no . . .
H(29) C(26) H(31) 109(1) no . . .
H(29) C(26) C(24) 109(1) no . . .
H(30) C(26) H(31) 109(1) no . . .
H(30) C(26) C(24) 110(1) no . . .
H(31) C(26) C(24) 109(1) no . . .
H(32) C(27) H(33) 109(1) no . . .
H(32) C(27) H(34) 109(1) no . . .
H(32) C(27) C(24) 107(1) no . . .
H(33) C(27) H(34) 109(1) no . . .
H(33) C(27) C(24) 111(1) no . . .
H(34) C(27) C(24) 109(1) no . . .
H(35) C(28) H(36) 109.5(8) no . . .
H(35) C(28) H(37) 109.5(9) no . . .
H(35) C(28) Ti(1) 109.1(7) no . . .
H(36) C(28) H(37) 109(1) no . . .
H(36) C(28) Ti(1) 109.4(7) no . . .
H(37) C(28) Ti(1) 109.9(6) no . . .
H(38) C(29) H(39) 109(1) no . . .
H(38) C(29) H(40) 109(1) no . . .
H(38) C(29) Ti(1) 109.0(8) no . . .
H(39) C(29) H(40) 109(1) no . . .
H(39) C(29) Ti(1) 109.5(8) no . . .
H(40) C(29) Ti(1) 109.9(8) no . . .
C(31) C(30) H(41) 123(4) no . . .
C(31) C(30) H(42) 109(5) no . . .
C(31) C(30) H(43) 94(5) no . . .
H(41) C(30) H(42) 109(4) no . . .
H(41) C(30) H(43) 109(4) no . . .
H(42) C(30) H(43) 109(2) no . . .
C(32) C(31) H(44) 103(8) no . . .
C(32) C(31) H(45) 118(9) no . . .
C(32) C(31) C(30) 116(8) yes . . .
H(44) C(31) H(45) 109(7) no . . .
H(44) C(31) C(30) 95(6) no . . .
H(45) C(31) C(30) 109(7) no . . .
H(46) C(32) H(47) 109(3) no . . .
H(46) C(32) C(31) 104(7) no . . .
H(47) C(32) C(31) 119(8) no . . .

loop_
_geom_bond_atom_site_label_1
_geom_bond_atom_site_label_2
_geom_bond_distance
_geom_bond_publ_flag
_geom_bond_site_symmetry_1
_geom_bond_site_symmetry_2
Ti(1) O(1) 1.872(6) yes . .
Ti(1) O(2) 1.862(6) yes . .
Ti(1) C(1) 2.179(9) yes . .
Ti(1) C(28) 2.104(9) yes . .
Ti(1) C(29) 2.09(1) yes . .
O(1) C(4) 1.35(1) yes . .
O(2) C(12) 1.35(1) yes . .
N(1) C(1) 1.33(1) yes . .
N(1) C(2) 1.37(1) yes . .
N(1) C(10) 1.49(1) yes . .
N(2) C(1) 1.38(1) yes . .
N(2) C(3) 1.39(1) yes . .
N(2) C(11) 1.45(1) yes . .
C(2) C(3) 1.33(2) yes . .
C(2) H(1) 0.97(1) no . .
C(3) H(2) 0.97(1) no . .
C(4) C(5) 1.40(1) yes . .
C(4) C(9) 1.40(1) yes . .
C(5) C(6) 1.40(2) yes . .
C(5) C(18) 1.52(1) yes . .
C(6) C(7) 1.38(1) yes . .
C(6) H(3) 0.970(9) no . .
C(7) C(8) 1.37(1) yes . .
C(7) C(22) 1.51(2) yes . .
C(8) C(9) 1.39(2) yes . .
C(8) H(4) 0.97(1) no . .
C(9) C(10) 1.48(1) yes . .
C(10) H(5) 0.97(1) no . .
C(10) H(6) 0.97(1) no . .
C(11) C(13) 1.50(2) yes . .
C(11) H(7) 0.970(9) no . .
C(11) H(8) 0.97(1) no . .
C(12) C(13) 1.40(2) yes . .
C(12) C(17) 1.43(1) yes . .
C(13) C(14) 1.38(1) yes . .
C(14) C(15) 1.34(2) yes . .
C(14) H(9) 0.97(1) no . .
C(15) C(16) 1.37(2) yes . .
C(15) C(23) 1.52(2) yes . .
C(16) C(17) 1.40(2) yes . .
C(16) H(10) 0.97(1) no . .
C(17) C(24) 1.54(2) yes . .
C(18) C(19) 1.55(1) yes . .
C(18) C(20) 1.54(2) yes . .
C(18) C(21) 1.52(2) yes . .
C(19) H(11) 0.97(1) no . .
C(19) H(12) 0.97(1) no . .
C(19) H(13) 0.97(1) no . .
C(20) H(14) 0.97(1) no . .
C(20) H(15) 0.97(1) no . .
C(20) H(16) 0.97(1) no . .
C(21) H(17) 0.970(9) no . .
C(21) H(18) 0.970(9) no . .
C(21) H(19) 0.97(1) no . .
C(22) H(20) 0.97(1) no . .
C(22) H(21) 0.97(1) no . .
C(22) H(22) 0.97(1) no . .
C(23) H(23) 0.97(1) no . .
C(23) H(24) 0.97(1) no . .
C(23) H(25) 0.97(1) no . .
C(24) C(25) 1.52(2) yes . .
C(24) C(26) 1.53(2) yes . .
C(24) C(27) 1.54(2) yes . .
C(25) H(26) 0.97(1) no . .
C(25) H(27) 0.97(1) no . .
C(25) H(28) 0.97(1) no . .
C(26) H(29) 0.97(1) no . .
C(26) H(30) 0.97(1) no . .
C(26) H(31) 0.97(1) no . .
C(27) H(32) 0.97(1) no . .
C(27) H(33) 0.97(1) no . .
C(27) H(34) 0.97(2) no . .
C(28) H(35) 0.97(1) no . .
C(28) H(36) 0.970(9) no . .
C(28) H(37) 0.97(1) no . .
C(29) H(38) 0.97(1) no . .
C(29) H(39) 0.970(8) no . .
C(29) H(40) 0.97(1) no . .
C(30) C(31) 1.21(9) yes . .
C(30) H(41) 0.97(4) no . .
C(30) H(42) 0.97(3) no . .
C(30) H(43) 0.97(3) no . .
C(31) C(32) 1.0(1) yes . .
C(31) H(44) 1.0(1) no . .
C(31) H(45) 0.97(9) no . .
C(32) H(46) 0.97(3) no . .
C(32) H(47) 0.97(5) no . .

loop_
_geom_contact_atom_site_label_1
_geom_contact_atom_site_label_2
_geom_contact_distance
_geom_contact_publ_flag
_geom_contact_site_symmetry_1
_geom_contact_site_symmetry_2
Ti(1) N(1) 3.175(9) yes . 55501
Ti(1) N(2) 3.232(8) yes . 55501
Ti(1) C(1) 2.179(9) yes . 55501
Ti(1) C(4) 3.15(1) yes . 55501
Ti(1) C(10) 3.49(1) yes . 55501
Ti(1) C(11) 3.51(1) yes . 55501
Ti(1) C(12) 3.16(1) yes . 55501
Ti(1) C(28) 2.104(9) yes . 55501
Ti(1) H(5) 3.105(2) no . 55501
Ti(1) H(7) 3.101(2) no . 55501
Ti(1) H(14) 3.395(1) no . 55501
Ti(1) H(17) 3.468(2) no . 55501
Ti(1) H(21) 3.344(2) no . 55502
Ti(1) H(26) 3.523(2) no . 55501
Ti(1) H(31) 3.338(2) no . 55501
Ti(1) H(35) 2.590(2) no . 55501
Ti(1) H(36) 2.593(2) no . 55501
Ti(1) H(37) 2.600(2) no . 55501
Ti(1) H(38) 2.571(2) no . 55501
Ti(1) H(39) 2.579(2) no . 55501
Ti(1) H(40) 2.584(2) no . 55501
O(1) N(1) 3.112(9) yes . 55501
O(1) C(1) 2.700(9) yes . 55501
O(1) C(5) 2.39(1) yes . 55501
O(1) C(9) 2.37(1) yes . 55501
O(1) C(10) 2.83(1) yes . 55501
O(1) C(18) 2.92(1) yes . 55501
O(1) C(20) 2.98(1) yes . 55501
O(1) C(21) 3.10(1) yes . 55501
O(1) C(28) 2.97(1) yes . 55501
O(1) C(29) 2.86(1) yes . 55501
O(1) H(5) 2.665(6) no . 55501
O(1) H(14) 2.312(5) no . 55501
O(1) H(15) 3.420(5) no . 55501
O(1) H(17) 2.470(6) no . 55501
O(1) H(19) 3.592(6) no . 55501
O(1) H(36) 2.809(6) no . 55501
O(1) H(37) 3.514(7) no . 55501
O(1) H(38) 2.963(6) no . 55501
O(1) H(39) 2.964(6) no . 55501
O(2) N(2) 3.08(1) yes . 55501
O(2) C(1) 2.69(1) yes . 55501
O(2) C(11) 2.82(1) yes . 55501
O(2) C(13) 2.38(1) yes . 55501
O(2) C(17) 2.44(1) yes . 55501
O(2) C(24) 2.95(1) yes . 55501
O(2) C(25) 3.17(1) yes . 55501
O(2) C(26) 2.97(1) yes . 55501
O(2) C(28) 2.85(1) yes . 55501
O(2) C(29) 2.92(1) yes . 55501
O(2) H(7) 2.658(7) no . 55501
O(2) H(26) 2.533(6) no . 55501
O(2) H(29) 3.393(6) no . 55501
O(2) H(31) 2.288(6) no . 55501
O(2) H(35) 2.948(5) no . 55501
O(2) H(37) 2.962(6) no . 55501
O(2) H(38) 3.462(6) no . 55501
O(2) H(40) 2.769(6) no . 55501
N(1) Ti(1) 3.175(9) yes . 55501
N(1) O(1) 3.112(9) yes . 55501
N(1) N(2) 2.13(1) yes . 55501
N(1) C(3) 2.17(1) yes . 55501
N(1) C(4) 3.19(1) yes . 55501
N(1) C(8) 3.49(1) yes . 55501
N(1) C(9) 2.49(1) yes . 55501
N(1) C(11) 3.52(1) yes . 55501
N(1) H(1) 2.093(8) no . 55501
N(1) H(2) 3.115(9) no . 55501
N(1) H(4) 3.575(9) no . 55501
N(1) H(5) 2.006(9) no . 55501
N(1) H(6) 2.022(9) no . 55501
N(2) Ti(1) 3.232(8) yes . 55501
N(2) O(2) 3.08(1) yes . 55501
N(2) N(1) 2.13(1) yes . 55501
N(2) C(2) 2.18(1) yes . 55501
N(2) C(10) 3.56(1) yes . 55501
N(2) C(12) 3.15(1) yes . 55501
N(2) C(13) 2.47(1) yes . 55501
N(2) C(14) 3.47(1) yes . 55501
N(2) H(1) 3.123(9) no . 55501
N(2) H(2) 2.117(8) no . 55501
N(2) H(7) 1.975(9) no . 55501
N(2) H(8) 1.995(9) no . 55501
N(2) H(9) 3.595(9) no . 55501
C(1) Ti(1) 2.179(9) yes . 55501
C(1) O(1) 2.700(9) yes . 55501
C(1) O(2) 2.69(1) yes . 55501
C(1) C(2) 2.25(1) yes . 55501
C(1) C(3) 2.28(1) yes . 55501
C(1) C(4) 3.29(1) yes . 55501
C(1) C(9) 3.15(1) yes . 55501
C(1) C(10) 2.46(1) yes . 55501
C(1) C(11) 2.46(1) yes . 55501
C(1) C(12) 3.31(1) yes . 55501
C(1) C(13) 3.22(1) yes . 55501
C(1) H(1) 3.177(9) no . 55501
C(1) H(2) 3.212(9) no . 55501
C(1) H(5) 2.63(1) no . 55501
C(1) H(6) 3.23(1) no . 55501
C(1) H(7) 2.56(1) no . 55501
C(1) H(8) 3.22(1) no . 55501
C(2) N(2) 2.18(1) yes . 55501
C(2) C(1) 2.25(1) yes . 55501
C(2) C(9) 3.48(1) yes . 55501
C(2) C(10) 2.53(2) yes . 55501
C(2) H(2) 2.06(1) no . 55501
C(2) H(5) 3.20(1) no . 55501
C(2) H(6) 2.62(1) no . 55501
C(3) N(1) 2.17(1) yes . 55501
C(3) C(1) 2.28(1) yes . 55501
C(3) C(11) 2.57(2) yes . 55501
C(3) C(13) 3.46(2) yes . 55501
C(3) H(1) 2.06(1) no . 55501
C(3) H(7) 3.24(1) no . 55501
C(3) H(8) 2.69(1) no . 55501
C(4) Ti(1) 3.15(1) yes . 55501
C(4) N(1) 3.19(1) yes . 55501
C(4) C(1) 3.29(1) yes . 55501
C(4) C(6) 2.38(1) yes . 55501
C(4) C(7) 2.80(2) yes . 55501
C(4) C(8) 2.41(2) yes . 55501
C(4) C(10) 2.52(1) yes . 55501
C(4) C(18) 2.56(1) yes . 55501
C(4) C(20) 3.08(1) yes . 55501
C(4) C(21) 3.14(1) yes . 55501
C(4) H(3) 3.25(1) no . 55501
C(4) H(4) 3.28(1) no . 55501
C(4) H(5) 2.66(1) no . 55501
C(4) H(6) 3.286(9) no . 55501
C(4) H(14) 2.78(1) no . 55501
C(4) H(15) 3.296(9) no . 55501
C(4) H(17) 2.85(1) no . 55501
C(4) H(19) 3.39(1) no . 55501
C(5) O(1) 2.39(1) yes . 55501
C(5) C(7) 2.45(2) yes . 55501
C(5) C(8) 2.79(1) yes . 55501
C(5) C(9) 2.42(1) yes . 55501
C(5) C(19) 2.56(1) yes . 55501
C(5) C(20) 2.52(1) yes . 55501
C(5) C(21) 2.50(1) yes . 55501
C(5) H(3) 2.04(1) no . 55501
C(5) H(11) 3.397(8) no . 55501
C(5) H(12) 2.747(8) no . 55501
C(5) H(13) 2.727(8) no . 55501
C(5) H(14) 2.69(1) no . 55501
C(5) H(15) 2.693(9) no . 55501
C(5) H(16) 3.358(9) no . 55501
C(5) H(17) 2.68(1) no . 55501
C(5) H(18) 3.340(9) no . 55501
C(5) H(19) 2.67(1) no . 55501
C(5) H(30) 3.134(8) no . 54502
C(6) C(4) 2.38(1) yes . 55501
C(6) C(8) 2.34(1) yes . 55501
C(6) C(9) 2.73(1) yes . 55501
C(6) C(18) 2.55(1) yes . 55501
C(6) C(19) 2.86(1) yes . 55501
C(6) C(21) 3.54(2) yes . 55501
C(6) C(22) 2.51(2) yes . 55501
C(6) H(4) 3.227(9) no . 55501
C(6) H(12) 2.786(9) no . 55501
C(6) H(13) 2.705(9) no . 55501
C(6) H(15) 3.58(1) no . 55501
C(6) H(19) 3.41(1) no . 55501
C(6) H(20) 2.75(1) no . 55501
C(6) H(21) 2.76(1) no . 55501
C(6) H(22) 3.30(1) no . 55501
C(6) H(30) 3.048(9) no . 54502
C(6) H(31) 3.34(1) no . 54502
C(6) H(35) 3.58(1) no . 54502
C(7) C(4) 2.80(2) yes . 55501
C(7) C(5) 2.45(2) yes . 55501
C(7) C(9) 2.41(1) yes . 55501
C(7) H(3) 2.02(1) no . 55501
C(7) H(4) 2.03(1) no . 55501
C(7) H(20) 2.04(1) no . 55501
C(7) H(21) 2.05(1) no . 55501
C(7) H(22) 2.06(1) no . 55501
C(7) H(35) 3.50(1) no . 54502
C(7) H(39) 3.58(1) no . 54502
C(8) N(1) 3.49(1) yes . 55501
C(8) C(4) 2.41(2) yes . 55501
C(8) C(5) 2.79(1) yes . 55501
C(8) C(6) 2.34(1) yes . 55501
C(8) C(10) 2.47(1) yes . 55501
C(8) C(22) 2.51(2) yes . 55501
C(8) H(3) 3.213(9) no . 55501
C(8) H(5) 3.11(1) no . 55501
C(8) H(6) 2.49(1) no . 55501
C(8) H(20) 3.12(1) no . 55501
C(8) H(21) 3.12(1) no . 55501
C(8) H(22) 2.57(1) no . 55501
C(8) H(41) 3.57(1) no . 64502
C(9) O(1) 2.37(1) yes . 55501
C(9) N(1) 2.49(1) yes . 55501
C(9) C(1) 3.15(1) yes . 55501
C(9) C(2) 3.48(1) yes . 55501
C(9) C(5) 2.42(1) yes . 55501
C(9) C(6) 2.73(1) yes . 55501
C(9) C(7) 2.41(1) yes . 55501
C(9) H(4) 2.04(1) no . 55501
C(9) H(5) 2.00(1) no . 55501
C(9) H(6) 2.020(9) no . 55501
C(10) Ti(1) 3.49(1) yes . 55501
C(10) O(1) 2.83(1) yes . 55501
C(10) N(2) 3.56(1) yes . 55501
C(10) C(1) 2.46(1) yes . 55501
C(10) C(2) 2.53(2) yes . 55501
C(10) C(4) 2.52(1) yes . 55501
C(10) C(8) 2.47(1) yes . 55501
C(10) H(1) 2.83(1) no . 55501
C(10) H(4) 2.60(1) no . 55501
C(10) H(38) 3.43(1) no . 55501
C(11) Ti(1) 3.51(1) yes . 55501
C(11) O(2) 2.82(1) yes . 55501
C(11) N(1) 3.52(1) yes . 55501
C(11) C(1) 2.46(1) yes . 55501
C(11) C(3) 2.57(2) yes . 55501
C(11) C(12) 2.52(2) yes . 55501
C(11) C(14) 2.49(1) yes . 55501
C(11) H(2) 2.91(1) no . 55501
C(11) H(9) 2.63(1) no . 55501
C(12) Ti(1) 3.16(1) yes . 55501
C(12) N(2) 3.15(1) yes . 55501
C(12) C(1) 3.31(1) yes . 55501
C(12) C(11) 2.52(2) yes . 55501
C(12) C(14) 2.41(2) yes . 55501
C(12) C(15) 2.82(2) yes . 55501
C(12) C(16) 2.41(1) yes . 55501
C(12) C(24) 2.58(2) yes . 55501
C(12) C(25) 3.18(2) yes . 55501
C(12) C(26) 3.06(2) yes . 55501
C(12) C(30) 3.34(5) yes . 55504
C(12) H(7) 2.68(1) no . 55501
C(12) H(8) 3.29(1) no . 55501
C(12) H(9) 3.28(1) no . 55501
C(12) H(10) 3.28(1) no . 55501
C(12) H(26) 2.87(1) no . 55501
C(12) H(28) 3.45(1) no . 55501
C(12) H(29) 3.27(1) no . 55501
C(12) H(31) 2.76(1) no . 55501
C(12) H(41) 3.28(1) no . 55504
C(12) H(42) 3.18(1) no . 55504
C(12) H(43) 3.00(1) no . 55504
C(13) O(2) 2.38(1) yes . 55501
C(13) N(2) 2.47(1) yes . 55501
C(13) C(1) 3.22(1) yes . 55501
C(13) C(3) 3.46(2) yes . 55501
C(13) C(15) 2.39(2) yes . 55501
C(13) C(16) 2.73(1) yes . 55501
C(13) C(17) 2.44(2) yes . 55501
C(13) H(7) 2.027(9) no . 55501
C(13) H(8) 2.04(1) no . 55501
C(13) H(9) 2.03(1) no . 55501
C(13) H(43) 3.56(1) no . 55504
C(14) N(2) 3.47(1) yes . 55501
C(14) C(11) 2.49(1) yes . 55501
C(14) C(12) 2.41(2) yes . 55501
C(14) C(16) 2.32(2) yes . 55501
C(14) C(17) 2.78(2) yes . 55501
C(14) C(23) 2.53(2) yes . 55501
C(14) H(7) 3.14(1) no . 55501
C(14) H(8) 2.52(1) no . 55501
C(14) H(10) 3.20(1) no . 55501
C(14) H(23) 2.77(1) no . 55501
C(14) H(24) 3.31(1) no . 55501
C(14) H(25) 2.78(1) no . 55501
C(14) H(41) 3.31(1) no . 55504
C(14) H(43) 3.29(1) no . 55504
C(15) C(12) 2.82(2) yes . 55501
C(15) C(13) 2.39(2) yes . 55501
C(15) C(17) 2.45(2) yes . 55501
C(15) C(30) 2.69(5) yes . 55504
C(15) C(31) 3.54(8) yes . 55504
C(15) H(9) 1.99(1) no . 55501
C(15) H(10) 2.03(1) no . 55501
C(15) H(23) 2.04(1) no . 55501
C(15) H(24) 2.08(1) no . 55501
C(15) H(25) 2.06(1) no . 55501
C(15) H(41) 2.18(1) no . 55504
C(15) H(42) 3.34(1) no . 55504
C(15) H(43) 2.38(1) no . 55504
C(15) H(45) 3.38(1) no . 55504
C(16) C(12) 2.41(1) yes . 55501
C(16) C(13) 2.73(1) yes . 55501
C(16) C(14) 2.32(2) yes . 55501
C(16) C(23) 2.49(2) yes . 55501
C(16) C(24) 2.58(2) yes . 55501
C(16) C(25) 3.57(2) yes . 55501
C(16) C(27) 2.86(2) yes . 55501
C(16) C(31) 2.50(8) yes . 55504
C(16) C(32) 3.22(8) yes . 55504
C(16) H(9) 3.19(1) no . 55501
C(16) H(23) 3.09(1) no . 55501
C(16) H(24) 2.55(1) no . 55501
C(16) H(25) 3.11(1) no . 55501
C(16) H(28) 3.44(1) no . 55501
C(16) H(29) 3.58(1) no . 55501
C(16) H(32) 2.71(1) no . 55501
C(16) H(34) 2.77(1) no . 55501
C(16) H(41) 1.12(1) no . 55504
C(16) H(42) 1.97(1) no . 55504
C(16) H(43) 1.30(1) no . 55504
C(16) H(44) 2.96(1) no . 55504
C(16) H(45) 2.67(1) no . 55504
C(16) H(46) 3.23(1) no . 55504
C(16) H(47) 3.51(1) no . 55504
C(17) O(2) 2.44(1) yes . 55501
C(17) C(13) 2.44(2) yes . 55501
C(17) C(14) 2.78(2) yes . 55501
C(17) C(15) 2.45(2) yes . 55501
C(17) C(25) 2.51(2) yes . 55501
C(17) C(26) 2.51(2) yes . 55501
C(17) C(27) 2.54(2) yes . 55501
C(17) C(30) 1.95(5) yes . 55504
C(17) C(31) 3.09(8) yes . 55504
C(17) C(32) 3.47(9) yes . 55504
C(17) H(10) 2.03(1) no . 55501
C(17) H(26) 2.68(1) no . 55501
C(17) H(27) 3.36(1) no . 55501
C(17) H(28) 2.69(1) no . 55501
C(17) H(29) 2.69(1) no . 55501
C(17) H(30) 3.36(1) no . 55501
C(17) H(31) 2.70(1) no . 55501
C(17) H(32) 2.70(1) no . 55501
C(17) H(33) 3.39(1) no . 55501
C(17) H(34) 2.71(1) no . 55501
C(17) H(41) 2.03(1) no . 55504
C(17) H(42) 1.77(1) no . 55504
C(17) H(43) 1.80(1) no . 55504
C(17) H(44) 3.50(1) no . 55504
C(17) H(45) 3.60(1) no . 55504
C(17) H(46) 3.47(1) no . 55504
C(17) H(47) 3.39(1) no . 55504
C(18) O(1) 2.92(1) yes . 55501
C(18) C(4) 2.56(1) yes . 55501
C(18) C(6) 2.55(1) yes . 55501
C(18) C(19) 1.55(1) yes . 55501
C(18) C(20) 1.54(2) yes . 55501
C(18) C(26) 3.43(2) yes . 54502
C(18) H(3) 2.67(1) no . 55501
C(18) H(11) 2.108(9) no . 55501
C(18) H(12) 2.08(1) no . 55501
C(18) H(13) 2.07(1) no . 55501
C(18) H(14) 2.07(1) no . 55501
C(18) H(15) 2.07(1) no . 55501
C(18) H(16) 2.09(1) no . 55501
C(18) H(17) 2.06(1) no . 55501
C(18) H(18) 2.07(1) no . 55501
C(18) H(19) 2.05(1) no . 55501
C(18) H(29) 3.58(1) no . 54502
C(18) H(30) 2.54(1) no . 54502
C(19) C(5) 2.56(1) yes . 55501
C(19) C(6) 2.86(1) yes . 55501
C(19) C(18) 1.55(1) yes . 55501
C(19) C(20) 2.49(2) yes . 55501
C(19) C(21) 2.46(1) yes . 55501
C(19) C(24) 3.16(2) yes . 54502
C(19) C(25) 3.41(2) yes . 54502
C(19) C(26) 2.36(2) yes . 54502
C(19) C(27) 3.24(2) yes . 54502
C(19) H(3) 2.42(1) no . 55501
C(19) H(14) 3.33(1) no . 55501
C(19) H(15) 2.69(1) no . 55501
C(19) H(16) 2.66(1) no . 55501
C(19) H(17) 3.32(1) no . 55501
C(19) H(18) 2.62(1) no . 55501
C(19) H(19) 2.64(1) no . 55501
C(19) H(27) 2.83(1) no . 54502
C(19) H(29) 2.82(1) no . 54502
C(19) H(30) 1.40(1) no . 54502
C(19) H(31) 2.90(1) no . 54502
C(19) H(33) 2.634(9) no . 54502
C(19) H(34) 3.59(1) no . 54502
C(19) H(47) 3.30(1) no . 55503
C(20) O(1) 2.98(1) yes . 55501
C(20) C(4) 3.08(1) yes . 55501
C(20) C(5) 2.52(1) yes . 55501
C(20) C(18) 1.54(2) yes . 55501
C(20) C(19) 2.49(2) yes . 55501
C(20) C(21) 2.50(2) yes . 55501
C(20) C(22) 3.54(2) yes . 55502
C(20) H(11) 2.68(1) no . 55501
C(20) H(12) 2.68(1) no . 55501
C(20) H(13) 3.33(1) no . 55501
C(20) H(17) 2.70(1) no . 55501
C(20) H(18) 2.68(1) no . 55501
C(20) H(19) 3.34(1) no . 55501
C(20) H(21) 3.23(1) no . 55502
C(20) H(22) 3.07(1) no . 55502
C(20) H(24) 3.50(1) no . 45404
C(20) H(29) 3.38(1) no . 54502
C(20) H(30) 3.01(1) no . 54502
C(20) H(36) 3.38(1) no . 55501
C(20) H(45) 3.532(9) no . 45501
C(21) O(1) 3.10(1) yes . 55501
C(21) C(4) 3.14(1) yes . 55501
C(21) C(5) 2.50(1) yes . 55501
C(21) C(6) 3.54(2) yes . 55501
C(21) C(19) 2.46(1) yes . 55501
C(21) C(20) 2.50(2) yes . 55501
C(21) H(11) 2.650(9) no . 55501
C(21) H(12) 3.31(1) no . 55501
C(21) H(13) 2.63(1) no . 55501
C(21) H(14) 2.69(1) no . 55501
C(21) H(15) 3.34(1) no . 55501
C(21) H(16) 2.69(1) no . 55501
C(21) H(36) 2.88(1) no . 55501
C(21) H(38) 3.09(1) no . 45501
C(22) C(6) 2.51(2) yes . 55501
C(22) C(8) 2.51(2) yes . 55501
C(22) C(20) 3.54(2) yes . 54502
C(22) C(29) 3.40(1) yes . 54502
C(22) H(3) 2.65(1) no . 55501
C(22) H(4) 2.68(1) no . 55501
C(22) H(14) 2.96(1) no . 54502
C(22) H(16) 3.34(1) no . 54502
C(22) H(35) 3.31(1) no . 54502
C(22) H(36) 3.53(1) no . 54502
C(22) H(39) 2.52(1) no . 54502
C(23) C(14) 2.53(2) yes . 55501
C(23) C(16) 2.49(2) yes . 55501
C(23) C(30) 3.38(4) yes . 55504
C(23) H(9) 2.68(1) no . 55501
C(23) H(10) 2.62(1) no . 55501
C(23) H(41) 2.79(1) no . 55504
C(23) H(43) 3.20(1) no . 55504
C(23) H(45) 3.34(1) no . 55504
C(24) O(2) 2.95(1) yes . 55501
C(24) C(12) 2.58(2) yes . 55501
C(24) C(16) 2.58(2) yes . 55501
C(24) C(19) 3.16(2) yes . 55502
C(24) C(30) 2.17(4) yes . 55504
C(24) C(31) 3.01(8) yes . 55504
C(24) C(32) 3.03(8) yes . 55504
C(24) H(10) 2.70(1) no . 55501
C(24) H(11) 3.10(1) no . 55502
C(24) H(12) 2.50(1) no . 55502
C(24) H(13) 3.45(1) no . 55502
C(24) H(26) 2.05(1) no . 55501
C(24) H(27) 2.08(1) no . 55501
C(24) H(28) 2.05(1) no . 55501
C(24) H(29) 2.06(1) no . 55501
C(24) H(30) 2.07(1) no . 55501
C(24) H(31) 2.06(1) no . 55501
C(24) H(32) 2.05(1) no . 55501
C(24) H(33) 2.10(1) no . 55501
C(24) H(34) 2.07(1) no . 55501
C(24) H(40) 3.59(1) no . 55501
C(24) H(41) 2.64(1) no . 55504
C(24) H(42) 1.34(1) no . 55504
C(24) H(43) 2.35(1) no . 55504
C(24) H(44) 3.21(1) no . 55504
C(24) H(46) 3.26(1) no . 55504
C(24) H(47) 2.53(1) no . 55504
C(25) O(2) 3.17(1) yes . 55501
C(25) C(12) 3.18(2) yes . 55501
C(25) C(16) 3.57(2) yes . 55501
C(25) C(17) 2.51(2) yes . 55501
C(25) C(19) 3.41(2) yes . 55502
C(25) C(26) 2.51(2) yes . 55501
C(25) C(27) 2.47(2) yes . 55501
C(25) C(30) 3.28(4) yes . 55504
C(25) H(11) 3.41(1) no . 55502
C(25) H(12) 3.00(1) no . 55502
C(25) H(13) 3.26(1) no . 55502
C(25) H(29) 3.34(1) no . 55501
C(25) H(30) 2.69(1) no . 55501
C(25) H(31) 2.70(1) no . 55501
C(25) H(32) 2.63(1) no . 55501
C(25) H(33) 2.67(1) no . 55501
C(25) H(34) 3.31(1) no . 55501
C(25) H(37) 3.15(1) no . 65501
C(25) H(40) 2.80(1) no . 55501
C(25) H(41) 3.45(1) no . 55504
C(25) H(42) 2.40(1) no . 55504
C(26) O(2) 2.97(1) yes . 55501
C(26) C(12) 3.06(2) yes . 55501
C(26) C(17) 2.51(2) yes . 55501
C(26) C(18) 3.43(2) yes . 55502
C(26) C(19) 2.36(2) yes . 55502
C(26) C(25) 2.51(2) yes . 55501
C(26) C(27) 2.46(2) yes . 55501
C(26) C(30) 3.27(3) yes . 55504
C(26) C(32) 3.48(7) yes . 55504
C(26) H(3) 2.99(1) no . 55502
C(26) H(11) 2.69(1) no . 55502
C(26) H(12) 1.43(1) no . 55502
C(26) H(13) 2.83(1) no . 55502
C(26) H(15) 3.13(1) no . 55502
C(26) H(26) 2.70(1) no . 55501
C(26) H(27) 2.70(1) no . 55501
C(26) H(28) 3.34(1) no . 55501
C(26) H(32) 3.30(1) no . 55501
C(26) H(33) 2.66(1) no . 55501
C(26) H(34) 2.65(1) no . 55501
C(26) H(35) 3.52(1) no . 55501
C(26) H(40) 3.40(1) no . 55501
C(26) H(42) 2.59(1) no . 55504
C(26) H(43) 3.10(1) no . 55504
C(26) H(46) 3.40(1) no . 55504
C(26) H(47) 2.86(1) no . 55504
C(27) C(16) 2.86(2) yes . 55501
C(27) C(17) 2.54(2) yes . 55501
C(27) C(19) 3.24(2) yes . 55502
C(27) C(25) 2.47(2) yes . 55501
C(27) C(26) 2.46(2) yes . 55501
C(27) C(30) 1.68(4) yes . 55504
C(27) C(31) 3.22(8) yes . 65502
C(27) C(31) 1.93(9) yes . 55504
C(27) C(32) 2.81(9) yes . 65502
C(27) C(32) 1.85(8) yes . 55504
C(27) H(10) 2.44(1) no . 55501
C(27) H(11) 2.73(1) no . 55502
C(27) H(12) 2.90(1) no . 55502
C(27) H(26) 3.31(1) no . 55501
C(27) H(27) 2.66(1) no . 55501
C(27) H(28) 2.65(1) no . 55501
C(27) H(29) 2.64(1) no . 55501
C(27) H(30) 2.63(1) no . 55501
C(27) H(31) 3.31(1) no . 55501
C(27) H(41) 2.40(1) no . 55504
C(27) H(43) 2.22(2) no . 55504
C(27) H(44) 3.48(1) no . 65502
C(27) H(44) 1.91(1) no . 55504
C(27) H(45) 2.98(1) no . 65502
C(27) H(45) 2.89(1) no . 55504
C(27) H(46) 2.86(1) no . 65502
C(27) H(46) 2.45(2) no . 55504
C(27) H(47) 3.49(1) no . 65502
C(27) H(47) 1.29(1) no . 55504
C(28) Ti(1) 2.104(9) yes . 55501
C(28) O(1) 2.97(1) yes . 55501
C(28) O(2) 2.85(1) yes . 55501
C(28) C(29) 3.45(2) yes . 55501
C(28) H(7) 3.356(9) no . 55501
C(28) H(14) 3.374(9) no . 55501
C(28) H(17) 2.831(9) no . 55501
C(28) H(21) 2.84(1) no . 55502
C(28) H(31) 3.260(9) no . 55501
C(28) H(39) 3.45(1) no . 55501
C(29) O(1) 2.86(1) yes . 55501
C(29) O(2) 2.92(1) yes . 55501
C(29) C(22) 3.40(1) yes . 55502
C(29) C(28) 3.45(2) yes . 55501
C(29) H(3) 3.46(1) no . 55502
C(29) H(5) 3.17(1) no . 55501
C(29) H(14) 3.43(1) no . 55501
C(29) H(18) 3.39(1) no . 65501
C(29) H(20) 3.139(9) no . 55502
C(29) H(21) 2.777(9) no . 55502
C(29) H(25) 3.37(1) no . 55404
C(29) H(26) 2.789(9) no . 55501
C(29) H(31) 3.37(1) no . 55501
C(29) H(35) 3.43(1) no . 55501
C(30) C(12) 3.34(5) yes . 55404
C(30) C(15) 2.69(5) yes . 55404
C(30) C(17) 1.95(5) yes . 55404
C(30) C(23) 3.38(4) yes . 55404
C(30) C(24) 2.17(4) yes . 55404
C(30) C(25) 3.28(4) yes . 55404
C(30) C(26) 3.27(3) yes . 55404
C(30) C(27) 1.68(4) yes . 55404
C(30) C(32) 1.9(1) yes . 55501
C(30) C(32) 3.0(1) yes . 65503
C(30) H(4) 3.58(4) no . 65502
C(30) H(24) 3.02(3) no . 55404
C(30) H(28) 3.19(4) no . 55404
C(30) H(29) 3.18(3) no . 55404
C(30) H(32) 1.52(4) no . 55404
C(30) H(33) 2.62(4) no . 55404
C(30) H(34) 1.50(4) no . 55404
C(30) H(44) 1.62(5) no . 55501
C(30) H(45) 1.79(5) no . 55501
C(30) H(46) 2.25(5) no . 55501
C(30) H(46) 3.24(5) no . 65503
C(30) H(47) 2.20(4) no . 55501
C(30) H(47) 3.22(5) no . 65503
C(31) C(15) 3.54(8) yes . 55404
C(31) C(16) 2.50(8) yes . 55404
C(31) C(17) 3.09(8) yes . 55404
C(31) C(24) 3.01(8) yes . 55404
C(31) C(27) 3.22(8) yes . 64502
C(31) C(27) 1.93(9) yes . 55404
C(31) C(31) 2.7(1) yes . 65503
C(31) C(32) 1.8(1) yes . 65503
C(31) H(10) 1.68(7) no . 55404
C(31) H(16) 3.35(8) no . 65501
C(31) H(24) 3.26(8) no . 55404
C(31) H(29) 3.56(8) no . 55404
C(31) H(32) 3.59(8) no . 64502
C(31) H(32) 1.86(9) no . 55404
C(31) H(33) 3.07(8) no . 64502
C(31) H(33) 2.63(9) no . 55404
C(31) H(34) 2.57(7) no . 64502
C(31) H(34) 1.32(8) no . 55404
C(31) H(41) 1.93(7) no . 55501
C(31) H(42) 1.78(8) no . 55501
C(31) H(43) 1.61(8) no . 55501
C(31) H(44) 2.84(8) no . 65503
C(31) H(45) 3.09(8) no . 65503
C(31) H(46) 1.60(8) no . 55501
C(31) H(46) 2.21(8) no . 65503
C(31) H(47) 1.74(8) no . 55501
C(31) H(47) 2.01(7) no . 65503
C(32) C(16) 3.22(8) yes . 55404
C(32) C(17) 3.47(9) yes . 55404
C(32) C(24) 3.03(8) yes . 55404
C(32) C(26) 3.48(7) yes . 55404
C(32) C(27) 2.81(9) yes . 64502
C(32) C(27) 1.85(7) yes . 55404
C(32) C(30) 1.9(1) yes . 55501
C(32) C(30) 3.0(1) yes . 65503
C(32) C(31) 1.8(1) yes . 65503
C(32) H(10) 3.53(9) no . 64502
C(32) H(10) 2.57(8) no . 55404
C(32) H(29) 3.10(6) no . 55404
C(32) H(32) 2.95(9) no . 64502
C(32) H(32) 2.20(7) no . 55404
C(32) H(33) 2.90(7) no . 64502
C(32) H(33) 2.25(5) no . 55404
C(32) H(34) 2.16(8) no . 64502
C(32) H(41) 2.82(8) no . 55501
C(32) H(42) 2.11(9) no . 55501
C(32) H(42) 3.21(9) no . 65503
C(32) H(43) 2.07(8) no . 55501
C(32) H(43) 3.27(8) no . 65503
C(32) H(44) 1.59(4) no . 55501
C(32) H(44) 1.92(8) no . 65503
C(32) H(45) 1.73(4) no . 55501
C(32) H(45) 2.16(7) no . 65503
C(32) H(46) 1.93(6) no . 65503
C(32) H(47) 1.83(7) no . 65503
H(1) N(1) 2.093(8) no . 55501
H(1) N(2) 3.123(9) no . 55501
H(1) C(1) 3.177(9) no . 55501
H(1) C(3) 2.06(1) no . 55501
H(1) C(10) 2.83(1) no . 55501
H(2) N(1) 3.115(9) no . 55501
H(2) N(2) 2.117(8) no . 55501
H(2) C(1) 3.212(9) no . 55501
H(2) C(2) 2.06(1) no . 55501
H(2) C(11) 2.91(1) no . 55501
H(3) C(4) 3.25(1) no . 55501
H(3) C(5) 2.04(1) no . 55501
H(3) C(7) 2.02(1) no . 55501
H(3) C(8) 3.213(9) no . 55501
H(3) C(18) 2.67(1) no . 55501
H(3) C(19) 2.42(1) no . 55501
H(3) C(22) 2.65(1) no . 55501
H(3) C(26) 2.99(1) no . 54502
H(3) C(29) 3.46(1) no . 54502
H(4) N(1) 3.575(9) no . 55501
H(4) C(4) 3.28(1) no . 55501
H(4) C(6) 3.227(9) no . 55501
H(4) C(7) 2.03(1) no . 55501
H(4) C(9) 2.04(1) no . 55501
H(4) C(10) 2.60(1) no . 55501
H(4) C(22) 2.68(1) no . 55501
H(4) C(30) 3.58(4) no . 64502
H(5) Ti(1) 3.105(2) no . 55501
H(5) O(1) 2.665(6) no . 55501
H(5) N(1) 2.006(9) no . 55501
H(5) C(1) 2.63(1) no . 55501
H(5) C(2) 3.20(1) no . 55501
H(5) C(4) 2.66(1) no . 55501
H(5) C(8) 3.11(1) no . 55501
H(5) C(9) 2.00(1) no . 55501
H(5) C(29) 3.17(1) no . 55501
H(6) N(1) 2.022(9) no . 55501
H(6) C(1) 3.23(1) no . 55501
H(6) C(2) 2.62(1) no . 55501
H(6) C(4) 3.286(9) no . 55501
H(6) C(8) 2.49(1) no . 55501
H(6) C(9) 2.020(9) no . 55501
H(7) Ti(1) 3.101(2) no . 55501
H(7) O(2) 2.658(7) no . 55501
H(7) N(2) 1.975(9) no . 55501
H(7) C(1) 2.56(1) no . 55501
H(7) C(3) 3.24(1) no . 55501
H(7) C(12) 2.68(1) no . 55501
H(7) C(13) 2.027(9) no . 55501
H(7) C(14) 3.14(1) no . 55501
H(7) C(28) 3.356(9) no . 55501
H(8) N(2) 1.995(9) no . 55501
H(8) C(1) 3.22(1) no . 55501
H(8) C(3) 2.69(1) no . 55501
H(8) C(12) 3.29(1) no . 55501
H(8) C(13) 2.04(1) no . 55501
H(8) C(14) 2.52(1) no . 55501
H(9) N(2) 3.595(9) no . 55501
H(9) C(11) 2.63(1) no . 55501
H(9) C(12) 3.28(1) no . 55501
H(9) C(13) 2.03(1) no . 55501
H(9) C(15) 1.99(1) no . 55501
H(9) C(16) 3.19(1) no . 55501
H(9) C(23) 2.68(1) no . 55501
H(10) C(12) 3.28(1) no . 55501
H(10) C(14) 3.20(1) no . 55501
H(10) C(15) 2.03(1) no . 55501
H(10) C(17) 2.03(1) no . 55501
H(10) C(23) 2.62(1) no . 55501
H(10) C(24) 2.70(1) no . 55501
H(10) C(27) 2.44(1) no . 55501
H(10) C(31) 1.68(7) no . 55504
H(10) C(32) 3.53(9) no . 65502
H(10) C(32) 2.57(8) no . 55504
H(11) C(5) 3.397(8) no . 55501
H(11) C(18) 2.108(9) no . 55501
H(11) C(20) 2.68(1) no . 55501
H(11) C(21) 2.650(9) no . 55501
H(11) C(24) 3.10(1) no . 54502
H(11) C(25) 3.41(1) no . 54502
H(11) C(26) 2.69(1) no . 54502
H(11) C(27) 2.73(1) no . 54502
H(12) C(5) 2.747(8) no . 55501
H(12) C(6) 2.786(9) no . 55501
H(12) C(18) 2.08(1) no . 55501
H(12) C(20) 2.68(1) no . 55501
H(12) C(21) 3.31(1) no . 55501
H(12) C(24) 2.50(1) no . 54502
H(12) C(25) 3.00(1) no . 54502
H(12) C(26) 1.43(1) no . 54502
H(12) C(27) 2.90(1) no . 54502
H(13) C(5) 2.727(8) no . 55501
H(13) C(6) 2.705(9) no . 55501
H(13) C(18) 2.07(1) no . 55501
H(13) C(20) 3.33(1) no . 55501
H(13) C(21) 2.63(1) no . 55501
H(13) C(24) 3.45(1) no . 54502
H(13) C(25) 3.26(1) no . 54502
H(13) C(26) 2.83(1) no . 54502
H(14) Ti(1) 3.395(1) no . 55501
H(14) O(1) 2.312(5) no . 55501
H(14) C(4) 2.78(1) no . 55501
H(14) C(5) 2.69(1) no . 55501
H(14) C(18) 2.07(1) no . 55501
H(14) C(19) 3.33(1) no . 55501
H(14) C(21) 2.69(1) no . 55501
H(14) C(22) 2.96(1) no . 55502
H(14) C(28) 3.374(9) no . 55501
H(14) C(29) 3.43(1) no . 55501
H(15) O(1) 3.420(5) no . 55501
H(15) C(4) 3.296(9) no . 55501
H(15) C(5) 2.693(9) no . 55501
H(15) C(6) 3.58(1) no . 55501
H(15) C(18) 2.07(1) no . 55501
H(15) C(19) 2.69(1) no . 55501
H(15) C(21) 3.34(1) no . 55501
H(15) C(26) 3.13(1) no . 54502
H(16) C(5) 3.358(9) no . 55501
H(16) C(18) 2.09(1) no . 55501
H(16) C(19) 2.66(1) no . 55501
H(16) C(21) 2.69(1) no . 55501
H(16) C(22) 3.34(1) no . 55502
H(16) C(31) 3.35(8) no . 45501
H(17) Ti(1) 3.468(2) no . 55501
H(17) O(1) 2.470(6) no . 55501
H(17) C(4) 2.85(1) no . 55501
H(17) C(5) 2.68(1) no . 55501
H(17) C(18) 2.06(1) no . 55501
H(17) C(19) 3.32(1) no . 55501
H(17) C(20) 2.70(1) no . 55501
H(17) C(28) 2.831(9) no . 55501
H(18) C(5) 3.340(9) no . 55501
H(18) C(18) 2.07(1) no . 55501
H(18) C(19) 2.62(1) no . 55501
H(18) C(20) 2.68(1) no . 55501
H(18) C(29) 3.39(1) no . 45501
H(19) O(1) 3.592(6) no . 55501
H(19) C(4) 3.39(1) no . 55501
H(19) C(5) 2.67(1) no . 55501
H(19) C(6) 3.41(1) no . 55501
H(19) C(18) 2.05(1) no . 55501
H(19) C(19) 2.64(1) no . 55501
H(19) C(20) 3.34(1) no . 55501
H(20) C(6) 2.75(1) no . 55501
H(20) C(7) 2.04(1) no . 55501
H(20) C(8) 3.12(1) no . 55501
H(20) C(29) 3.139(9) no . 54502
H(21) Ti(1) 3.344(2) no . 54502
H(21) C(6) 2.76(1) no . 55501
H(21) C(7) 2.05(1) no . 55501
H(21) C(8) 3.12(1) no . 55501
H(21) C(20) 3.23(1) no . 54502
H(21) C(28) 2.84(1) no . 54502
H(21) C(29) 2.777(9) no . 54502
H(22) C(6) 3.30(1) no . 55501
H(22) C(7) 2.06(1) no . 55501
H(22) C(8) 2.57(1) no . 55501
H(22) C(20) 3.07(1) no . 54502
H(23) C(14) 2.77(1) no . 55501
H(23) C(15) 2.04(1) no . 55501
H(23) C(16) 3.09(1) no . 55501
H(24) C(14) 3.31(1) no . 55501
H(24) C(15) 2.08(1) no . 55501
H(24) C(16) 2.55(1) no . 55501
H(24) C(20) 3.50(1) no . 65504
H(24) C(30) 3.02(3) no . 55504
H(24) C(31) 3.26(8) no . 55504
H(25) C(14) 2.78(1) no . 55501
H(25) C(15) 2.06(1) no . 55501
H(25) C(16) 3.11(1) no . 55501
H(25) C(29) 3.37(1) no . 55504
H(26) Ti(1) 3.523(2) no . 55501
H(26) O(2) 2.533(6) no . 55501
H(26) C(12) 2.87(1) no . 55501
H(26) C(17) 2.68(1) no . 55501
H(26) C(24) 2.05(1) no . 55501
H(26) C(26) 2.70(1) no . 55501
H(26) C(27) 3.31(1) no . 55501
H(26) C(29) 2.789(9) no . 55501
H(27) C(17) 3.36(1) no . 55501
H(27) C(19) 2.83(1) no . 55502
H(27) C(24) 2.08(1) no . 55501
H(27) C(26) 2.70(1) no . 55501
H(27) C(27) 2.66(1) no . 55501
H(28) C(12) 3.45(1) no . 55501
H(28) C(16) 3.44(1) no . 55501
H(28) C(17) 2.69(1) no . 55501
H(28) C(24) 2.05(1) no . 55501
H(28) C(26) 3.34(1) no . 55501
H(28) C(27) 2.65(1) no . 55501
H(28) C(30) 3.19(4) no . 55504
H(29) O(2) 3.393(6) no . 55501
H(29) C(12) 3.27(1) no . 55501
H(29) C(16) 3.58(1) no . 55501
H(29) C(17) 2.69(1) no . 55501
H(29) C(18) 3.58(1) no . 55502
H(29) C(19) 2.82(1) no . 55502
H(29) C(20) 3.38(1) no . 55502
H(29) C(24) 2.06(1) no . 55501
H(29) C(25) 3.34(1) no . 55501
H(29) C(27) 2.64(1) no . 55501
H(29) C(30) 3.18(3) no . 55504
H(29) C(31) 3.56(8) no . 55504
H(29) C(32) 3.10(6) no . 55504
H(30) C(5) 3.134(8) no . 55502
H(30) C(6) 3.048(9) no . 55502
H(30) C(17) 3.36(1) no . 55501
H(30) C(18) 2.54(1) no . 55502
H(30) C(19) 1.40(1) no . 55502
H(30) C(20) 3.01(1) no . 55502
H(30) C(24) 2.07(1) no . 55501
H(30) C(25) 2.69(1) no . 55501
H(30) C(27) 2.63(1) no . 55501
H(31) Ti(1) 3.338(2) no . 55501
H(31) O(2) 2.288(6) no . 55501
H(31) C(6) 3.34(1) no . 55502
H(31) C(12) 2.76(1) no . 55501
H(31) C(17) 2.70(1) no . 55501
H(31) C(19) 2.90(1) no . 55502
H(31) C(24) 2.06(1) no . 55501
H(31) C(25) 2.70(1) no . 55501
H(31) C(27) 3.31(1) no . 55501
H(31) C(28) 3.260(9) no . 55501
H(31) C(29) 3.37(1) no . 55501
H(32) C(16) 2.71(1) no . 55501
H(32) C(17) 2.70(1) no . 55501
H(32) C(24) 2.05(1) no . 55501
H(32) C(25) 2.63(1) no . 55501
H(32) C(26) 3.30(1) no . 55501
H(32) C(30) 1.52(4) no . 55504
H(32) C(31) 3.59(7) no . 65502
H(32) C(31) 1.86(9) no . 55504
H(32) C(32) 2.95(9) no . 65502
H(32) C(32) 2.20(7) no . 55504
H(33) C(17) 3.39(1) no . 55501
H(33) C(19) 2.634(9) no . 55502
H(33) C(24) 2.10(1) no . 55501
H(33) C(25) 2.67(1) no . 55501
H(33) C(26) 2.66(1) no . 55501
H(33) C(30) 2.62(4) no . 55504
H(33) C(31) 3.07(8) no . 65502
H(33) C(31) 2.63(9) no . 55504
H(33) C(32) 2.90(7) no . 65502
H(33) C(32) 2.25(6) no . 55504
H(34) C(16) 2.77(1) no . 55501
H(34) C(17) 2.71(1) no . 55501
H(34) C(19) 3.59(1) no . 55502
H(34) C(24) 2.07(1) no . 55501
H(34) C(25) 3.31(1) no . 55501
H(34) C(26) 2.65(1) no . 55501
H(34) C(30) 1.50(4) no . 55504
H(34) C(31) 2.57(7) no . 65502
H(34) C(31) 1.32(8) no . 55504
H(34) C(32) 2.16(8) no . 65502
H(35) Ti(1) 2.590(2) no . 55501
H(35) O(2) 2.948(5) no . 55501
H(35) C(6) 3.58(1) no . 55502
H(35) C(7) 3.50(1) no . 55502
H(35) C(22) 3.31(1) no . 55502
H(35) C(26) 3.52(1) no . 55501
H(35) C(29) 3.43(1) no . 55501
H(36) Ti(1) 2.593(2) no . 55501
H(36) O(1) 2.809(6) no . 55501
H(36) C(20) 3.38(1) no . 55501
H(36) C(21) 2.88(1) no . 55501
H(36) C(22) 3.53(1) no . 55502
H(37) Ti(1) 2.600(2) no . 55501
H(37) O(1) 3.514(7) no . 55501
H(37) O(2) 2.962(6) no . 55501
H(37) C(25) 3.15(1) no . 45501
H(38) Ti(1) 2.571(2) no . 55501
H(38) O(1) 2.963(6) no . 55501
H(38) O(2) 3.462(6) no . 55501
H(38) C(10) 3.43(1) no . 55501
H(38) C(21) 3.09(1) no . 65501
H(39) Ti(1) 2.579(2) no . 55501
H(39) O(1) 2.964(6) no . 55501
H(39) C(7) 3.58(1) no . 55502
H(39) C(22) 2.52(1) no . 55502
H(39) C(28) 3.45(1) no . 55501
H(40) Ti(1) 2.584(2) no . 55501
H(40) O(2) 2.769(6) no . 55501
H(40) C(24) 3.59(1) no . 55501
H(40) C(25) 2.80(1) no . 55501
H(40) C(26) 3.40(1) no . 55501
H(41) C(8) 3.57(1) no . 65502
H(41) C(12) 3.28(1) no . 55404
H(41) C(14) 3.31(1) no . 55404
H(41) C(15) 2.18(1) no . 55404
H(41) C(16) 1.12(1) no . 55404
H(41) C(17) 2.03(1) no . 55404
H(41) C(23) 2.79(1) no . 55404
H(41) C(24) 2.64(1) no . 55404
H(41) C(25) 3.45(1) no . 55404
H(41) C(27) 2.40(1) no . 55404
H(41) C(31) 1.93(7) no . 55501
H(41) C(32) 2.82(8) no . 55501
H(42) C(12) 3.18(1) no . 55404
H(42) C(15) 3.34(1) no . 55404
H(42) C(16) 1.97(1) no . 55404
H(42) C(17) 1.77(1) no . 55404
H(42) C(24) 1.34(1) no . 55404
H(42) C(25) 2.40(1) no . 55404
H(42) C(26) 2.59(1) no . 55404
H(42) C(31) 1.78(8) no . 55501
H(42) C(32) 2.11(9) no . 55501
H(42) C(32) 3.21(9) no . 65503
H(43) C(12) 3.00(1) no . 55404
H(43) C(13) 3.56(1) no . 55404
H(43) C(14) 3.29(1) no . 55404
H(43) C(15) 2.38(1) no . 55404
H(43) C(16) 1.30(1) no . 55404
H(43) C(17) 1.80(1) no . 55404
H(43) C(23) 3.20(1) no . 55404
H(43) C(24) 2.35(1) no . 55404
H(43) C(26) 3.10(1) no . 55404
H(43) C(27) 2.22(2) no . 55404
H(43) C(31) 1.61(8) no . 55501
H(43) C(32) 2.07(8) no . 55501
H(43) C(32) 3.27(8) no . 65503
H(44) Ti(1) 3.334(2) no . 65505
H(44) O(1) 3.334(6) no . 65505
H(44) O(2) 3.334(6) no . 65505
H(44) N(1) 3.334(9) no . 65505
H(44) N(2) 3.334(9) no . 65505
H(44) C(1) 3.33(1) no . 65505
H(44) C(2) 3.33(1) no . 65505
H(44) C(3) 3.33(1) no . 65505
H(44) C(4) 3.33(1) no . 65505
H(44) C(5) 3.33(1) no . 65505
H(44) C(6) 3.33(1) no . 65505
H(44) C(7) 3.33(1) no . 65505
H(44) C(8) 3.33(1) no . 65505
H(44) C(9) 3.33(1) no . 65505
H(44) C(10) 3.33(1) no . 65505
H(44) C(11) 3.33(1) no . 65505
H(44) C(12) 3.33(1) no . 65505
H(44) C(13) 3.33(1) no . 65505
H(44) C(14) 3.33(1) no . 65505
H(44) C(15) 3.33(1) no . 65505
H(44) C(16) 2.96(1) no . 55404
H(44) C(16) 3.33(1) no . 65505
H(44) C(17) 3.50(1) no . 55404
H(44) C(17) 3.33(1) no . 65505
H(44) C(18) 3.33(1) no . 65505
H(44) C(19) 3.33(1) no . 65505
H(44) C(20) 3.33(1) no . 65505
H(44) C(21) 3.33(1) no . 65505
H(44) C(22) 3.33(1) no . 65505
H(44) C(23) 3.33(1) no . 65505
H(44) C(24) 3.21(1) no . 55404
H(44) C(24) 3.33(1) no . 65505
H(44) C(25) 3.33(1) no . 65505
H(44) C(26) 3.33(1) no . 65505
H(44) C(27) 3.48(1) no . 64502
H(44) C(27) 1.91(1) no . 55404
H(44) C(27) 3.33(2) no . 65505
H(44) C(28) 3.33(1) no . 65505
H(44) C(29) 3.33(1) no . 65505
H(44) C(30) 1.62(5) no . 55501
H(44) C(30) 3.33(4) no . 65505
H(44) C(31) 2.84(7) no . 65503
H(44) C(31) 3.3(1) no . 65505
H(44) C(32) 1.59(4) no . 55501
H(44) C(32) 1.92(8) no . 65503
H(44) C(32) 3.33(4) no . 65505
H(45) C(15) 3.38(1) no . 55404
H(45) C(16) 2.67(1) no . 55404
H(45) C(17) 3.60(1) no . 55404
H(45) C(20) 3.532(9) no . 65501
H(45) C(23) 3.34(1) no . 55404
H(45) C(27) 2.98(1) no . 64502
H(45) C(27) 2.89(1) no . 55404
H(45) C(30) 1.79(5) no . 55501
H(45) C(31) 3.09(8) no . 65503
H(45) C(32) 1.73(4) no . 55501
H(45) C(32) 2.16(7) no . 65503
H(46) Ti(1) 2.872(2) no . 55505
H(46) O(1) 2.872(6) no . 55505
H(46) O(2) 2.872(6) no . 55505
H(46) N(1) 2.872(8) no . 55505
H(46) N(2) 2.872(8) no . 55505
H(46) C(1) 2.872(9) no . 55505
H(46) C(2) 2.87(1) no . 55505
H(46) C(3) 2.87(1) no . 55505
H(46) C(4) 2.87(1) no . 55505
H(46) C(5) 2.872(9) no . 55505
H(46) C(6) 2.87(1) no . 55505
H(46) C(7) 2.87(1) no . 55505
H(46) C(8) 2.87(1) no . 55505
H(46) C(9) 2.87(1) no . 55505
H(46) C(10) 2.87(1) no . 55505
H(46) C(11) 2.87(1) no . 55505
H(46) C(12) 2.87(1) no . 55505
H(46) C(13) 2.87(1) no . 55505
H(46) C(14) 2.87(1) no . 55505
H(46) C(15) 2.87(1) no . 55505
H(46) C(16) 3.23(1) no . 55404
H(46) C(16) 2.87(1) no . 55505
H(46) C(17) 3.47(1) no . 55404
H(46) C(17) 2.87(1) no . 55505
H(46) C(18) 2.87(1) no . 55505
H(46) C(19) 2.87(1) no . 55505
H(46) C(20) 2.87(1) no . 55505
H(46) C(21) 2.87(1) no . 55505
H(46) C(22) 2.87(1) no . 55505
H(46) C(23) 2.87(1) no . 55505
H(46) C(24) 3.26(1) no . 55404
H(46) C(24) 2.87(1) no . 55505
H(46) C(25) 2.87(1) no . 55505
H(46) C(26) 3.40(1) no . 55404
H(46) C(26) 2.87(1) no . 55505
H(46) C(27) 2.86(1) no . 64502
H(46) C(27) 2.45(2) no . 55404
H(46) C(27) 2.87(2) no . 55505
H(46) C(28) 2.87(1) no . 55505
H(46) C(29) 2.87(1) no . 55505
H(46) C(30) 2.25(5) no . 55501
H(46) C(30) 3.24(5) no . 65503
H(46) C(30) 2.87(4) no . 55505
H(46) C(31) 1.60(8) no . 55501
H(46) C(31) 2.21(8) no . 65503
H(46) C(31) 2.9(1) no . 55505
H(46) C(32) 1.93(6) no . 65503
H(46) C(32) 2.87(3) no . 55505
H(47) C(16) 3.51(1) no . 55404
H(47) C(17) 3.39(1) no . 55404
H(47) C(19) 3.30(1) no . 55503
H(47) C(24) 2.53(1) no . 55404
H(47) C(26) 2.86(1) no . 55404
H(47) C(27) 3.49(1) no . 64502
H(47) C(27) 1.29(1) no . 55404
H(47) C(30) 2.20(4) no . 55501
H(47) C(30) 3.22(5) no . 65503
H(47) C(31) 1.74(8) no . 55501
H(47) C(31) 2.01(7) no . 65503
H(47) C(32) 1.83(7) no . 65503

loop_
_geom_torsion_atom_site_label_1
_geom_torsion_atom_site_label_2
_geom_torsion_atom_site_label_3
_geom_torsion_atom_site_label_4
_geom_torsion
_geom_torsion_publ_flag
_geom_torsion_site_symmetry_1
_geom_torsion_site_symmetry_2
_geom_torsion_site_symmetry_3
_geom_torsion_site_symmetry_4
O(2) Ti(1) O(1) C(4) -23(2) yes . . . .
C(1) Ti(1) O(1) C(4) -21(1) yes . . . .
C(28) Ti(1) O(1) C(4) -148(1) yes . . . .
C(29) Ti(1) O(1) C(4) 100(1) yes . . . .
O(1) Ti(1) O(2) C(12) -18(2) yes . . . .
C(1) Ti(1) O(2) C(12) -20(1) yes . . . .
C(28) Ti(1) O(2) C(12) 106(1) yes . . . .
C(29) Ti(1) O(2) C(12) -142(1) yes . . . .
O(1) Ti(1) C(1) N(1) 49.0(8) yes . . . .
O(1) Ti(1) C(1) N(2) -139.8(8) yes . . . .
O(2) Ti(1) C(1) N(1) -131.5(8) yes . . . .
O(2) Ti(1) C(1) N(2) 39.6(8) yes . . . .
C(28) Ti(1) C(1) N(1) 141.8(7) yes . . . .
C(28) Ti(1) C(1) N(2) -47.0(9) yes . . . .
C(29) Ti(1) C(1) N(1) -39.5(9) yes . . . .
C(29) Ti(1) C(1) N(2) 131.6(7) yes . . . .
O(1) Ti(1) C(28) H(35) -131.4(6) no . . . .
O(1) Ti(1) C(28) H(36) -11.6(8) no . . . .
O(1) Ti(1) C(28) H(37) 108.6(7) no . . . .
O(2) Ti(1) C(28) H(35) 59.9(7) no . . . .
O(2) Ti(1) C(28) H(36) 179.6(7) no . . . .
O(2) Ti(1) C(28) H(37) -60.2(7) no . . . .
C(1) Ti(1) C(28) H(35) 142.4(5) no . . . .
C(1) Ti(1) C(28) H(36) -97.9(7) no . . . .
C(1) Ti(1) C(28) H(37) 22.3(9) no . . . .
C(29) Ti(1) C(28) H(35) -36.4(7) no . . . .
C(29) Ti(1) C(28) H(36) 83.3(7) no . . . .
C(29) Ti(1) C(28) H(37) -156.5(6) no . . . .
O(1) Ti(1) C(29) H(38) -60.2(7) no . . . .
O(1) Ti(1) C(29) H(39) 59.5(8) no . . . .
O(1) Ti(1) C(29) H(40) 179(359) no . . . .
O(2) Ti(1) C(29) H(38) 108.5(7) no . . . .
O(2) Ti(1) C(29) H(39) -131.8(8) no . . . .
O(2) Ti(1) C(29) H(40) -11.5(7) no . . . .
C(1) Ti(1) C(29) H(38) 23.2(8) no . . . .
C(1) Ti(1) C(29) H(39) 142.9(6) no . . . .
C(1) Ti(1) C(29) H(40) -96.8(7) no . . . .
C(28) Ti(1) C(29) H(38) -157.9(6) no . . . .
C(28) Ti(1) C(29) H(39) -38.2(9) no . . . .
C(28) Ti(1) C(29) H(40) 82.1(7) no . . . .
Ti(1) O(1) C(4) C(5) 167(1) yes . . . .
Ti(1) O(1) C(4) C(9) -13(2) yes . . . .
Ti(1) O(2) C(12) C(13) -15(2) yes . . . .
Ti(1) O(2) C(12) C(17) 166(1) yes . . . .
C(2) N(1) C(1) Ti(1) 174.3(6) yes . . . .
C(2) N(1) C(1) N(2) 1(1) yes . . . .
C(10) N(1) C(1) Ti(1) -10(1) yes . . . .
C(10) N(1) C(1) N(2) 176.7(8) yes . . . .
C(1) N(1) C(2) C(3) -1(1) yes . . . .
C(1) N(1) C(2) H(1) 178(1) no . . . .
C(10) N(1) C(2) C(3) -177.1(9) yes . . . .
C(10) N(1) C(2) H(1) 3(1) no . . . .
C(1) N(1) C(10) C(9) -70(1) yes . . . .
C(1) N(1) C(10) H(5) 48(1) no . . . .
C(1) N(1) C(10) H(6) 166.9(9) no . . . .
C(2) N(1) C(10) C(9) 103(1) yes . . . .
C(2) N(1) C(10) H(5) -137.2(9) no . . . .
C(2) N(1) C(10) H(6) -18(1) no . . . .
C(3) N(2) C(1) Ti(1) -173.2(6) yes . . . .
C(3) N(2) C(1) N(1) 0(1) yes . . . .
C(11) N(2) C(1) Ti(1) 3(1) yes . . . .
C(11) N(2) C(1) N(1) 176.8(8) yes . . . .
C(1) N(2) C(3) C(2) 0(1) yes . . . .
C(1) N(2) C(3) H(2) 179(508) no . . . .
C(11) N(2) C(3) C(2) -177.6(9) yes . . . .
C(11) N(2) C(3) H(2) 2(1) no . . . .
C(1) N(2) C(11) C(13) -80(1) yes . . . .
C(1) N(2) C(11) H(7) 39(1) no . . . .
C(1) N(2) C(11) H(8) 158.0(8) no . . . .
C(3) N(2) C(11) C(13) 96(1) yes . . . .
C(3) N(2) C(11) H(7) -144.1(9) no . . . .
C(3) N(2) C(11) H(8) -25(1) no . . . .
N(1) C(2) C(3) N(2) 1(1) yes . . . .
N(1) C(2) C(3) H(2) -178(1) no . . . .
H(1) C(2) C(3) N(2) -179(1) no . . . .
H(1) C(2) C(3) H(2) 0(2) no . . . .
O(1) C(4) C(5) C(6) -177(1) yes . . . .
O(1) C(4) C(5) C(18) 1(1) yes . . . .
C(9) C(4) C(5) C(6) 3(1) yes . . . .
C(9) C(4) C(5) C(18) -177(1) yes . . . .
O(1) C(4) C(9) C(8) 176(1) yes . . . .
O(1) C(4) C(9) C(10) -6(1) yes . . . .
C(5) C(4) C(9) C(8) -4(1) yes . . . .
C(5) C(4) C(9) C(10) 172(1) yes . . . .
C(4) C(5) C(6) C(7) 0(1) yes . . . .
C(4) C(5) C(6) H(3) 179(622) no . . . .
C(18) C(5) C(6) C(7) -178(1) yes . . . .
C(18) C(5) C(6) H(3) 1(1) no . . . .
C(4) C(5) C(18) C(19) 176.2(9) yes . . . .
C(4) C(5) C(18) C(20) 56(1) yes . . . .
C(4) C(5) C(18) C(21) -64(1) yes . . . .
C(6) C(5) C(18) C(19) -5(1) yes . . . .
C(6) C(5) C(18) C(20) -125(1) yes . . . .
C(6) C(5) C(18) C(21) 113(1) yes . . . .
C(5) C(6) C(7) C(8) -2(1) yes . . . .
C(5) C(6) C(7) C(22) 177(1) yes . . . .
H(3) C(6) C(7) C(8) 177(1) no . . . .
H(3) C(6) C(7) C(22) -2(1) no . . . .
C(6) C(7) C(8) C(9) 1(1) yes . . . .
C(6) C(7) C(8) H(4) -179(1) no . . . .
C(22) C(7) C(8) C(9) -178(1) yes . . . .
C(22) C(7) C(8) H(4) 0(1) no . . . .
C(6) C(7) C(22) H(20) -59(1) no . . . .
C(6) C(7) C(22) H(21) 59(1) no . . . .
C(6) C(7) C(22) H(22) -179(508) no . . . .
C(8) C(7) C(22) H(20) 120(1) no . . . .
C(8) C(7) C(22) H(21) -119(1) no . . . .
C(8) C(7) C(22) H(22) 0(1) no . . . .
C(7) C(8) C(9) C(4) 2(1) yes . . . .
C(7) C(8) C(9) C(10) -175(1) yes . . . .
H(4) C(8) C(9) C(4) -177(1) no . . . .
H(4) C(8) C(9) C(10) 5(1) no . . . .
C(4) C(9) C(10) N(1) 71(1) yes . . . .
C(4) C(9) C(10) H(5) -48(1) no . . . .
C(4) C(9) C(10) H(6) -166(1) no . . . .
C(8) C(9) C(10) N(1) -111(1) yes . . . .
C(8) C(9) C(10) H(5) 128(1) no . . . .
C(8) C(9) C(10) H(6) 10(1) no . . . .
N(2) C(11) C(13) C(12) 69(1) yes . . . .
N(2) C(11) C(13) C(14) -111(1) yes . . . .
H(7) C(11) C(13) C(12) -49(1) no . . . .
H(7) C(11) C(13) C(14) 129(1) no . . . .
H(8) C(11) C(13) C(12) -168(1) no . . . .
H(8) C(11) C(13) C(14) 9(1) no . . . .
O(2) C(12) C(13) C(11) -2(1) yes . . . .
O(2) C(12) C(13) C(14) 178(1) yes . . . .
C(17) C(12) C(13) C(11) 175.6(9) yes . . . .
C(17) C(12) C(13) C(14) -2(1) yes . . . .
O(2) C(12) C(17) C(16) -178(1) yes . . . .
O(2) C(12) C(17) C(24) 1(1) yes . . . .
C(13) C(12) C(17) C(16) 2(1) yes . . . .
C(13) C(12) C(17) C(24) -176(1) yes . . . .
C(11) C(13) C(14) C(15) -177(1) yes . . . .
C(11) C(13) C(14) H(9) 2(1) no . . . .
C(12) C(13) C(14) C(15) 0(1) yes . . . .
C(12) C(13) C(14) H(9) -178(1) no . . . .
C(13) C(14) C(15) C(16) 1(1) yes . . . .
C(13) C(14) C(15) C(23) -178(1) yes . . . .
H(9) C(14) C(15) C(16) -179(1) no . . . .
H(9) C(14) C(15) C(23) 1(1) no . . . .
C(14) C(15) C(16) C(17) -1(1) yes . . . .
C(14) C(15) C(16) H(10) -179(622) no . . . .
C(23) C(15) C(16) C(17) 178(1) yes . . . .
C(23) C(15) C(16) H(10) 0(1) no . . . .
C(14) C(15) C(23) H(23) 60(1) no . . . .
C(14) C(15) C(23) H(24) -179(622) no . . . .
C(14) C(15) C(23) H(25) -58(1) no . . . .
C(16) C(15) C(23) H(23) -119(1) no . . . .
C(16) C(15) C(23) H(24) 0(1) no . . . .
C(16) C(15) C(23) H(25) 121(1) no . . . .
C(15) C(16) C(17) C(12) 0(1) yes . . . .
C(15) C(16) C(17) C(24) 178(1) yes . . . .
H(10) C(16) C(17) C(12) 177(1) no . . . .
H(10) C(16) C(17) C(24) -3(1) no . . . .
C(12) C(17) C(24) C(25) -67(1) yes . . . .
C(12) C(17) C(24) C(26) 54(1) yes . . . .
C(12) C(17) C(24) C(27) 172(1) yes . . . .
C(16) C(17) C(24) C(25) 112(1) yes . . . .
C(16) C(17) C(24) C(26) -124(1) yes . . . .
C(16) C(17) C(24) C(27) -6(1) yes . . . .
C(5) C(18) C(19) H(11) 179.5(9) no . . . .
C(5) C(18) C(19) H(12) -59(1) no . . . .
C(5) C(18) C(19) H(13) 59(1) no . . . .
C(20) C(18) C(19) H(11) -59(1) no . . . .
C(20) C(18) C(19) H(12) 61(1) no . . . .
C(20) C(18) C(19) H(13) -179.2(9) no . . . .
C(21) C(18) C(19) H(11) 58(1) no . . . .
C(21) C(18) C(19) H(12) 179.4(9) no . . . .
C(21) C(18) C(19) H(13) -61(1) no . . . .
C(5) C(18) C(20) H(14) -59(1) no . . . .
C(5) C(18) C(20) H(15) 59(1) no . . . .
C(5) C(18) C(20) H(16) 179(719) no . . . .
C(19) C(18) C(20) H(14) 177.3(9) no . . . .
C(19) C(18) C(20) H(15) -63(1) no . . . .
C(19) C(18) C(20) H(16) 57(1) no . . . .
C(21) C(18) C(20) H(14) 61(1) no . . . .
C(21) C(18) C(20) H(15) -178.9(7) no . . . .
C(21) C(18) C(20) H(16) -58(1) no . . . .
C(5) C(18) C(21) H(17) 59(1) no . . . .
C(5) C(18) C(21) H(18) -179(508) no . . . .
C(5) C(18) C(21) H(19) -59(1) no . . . .
C(19) C(18) C(21) H(17) -178.0(8) no . . . .
C(19) C(18) C(21) H(18) -57(1) no . . . .
C(19) C(18) C(21) H(19) 62.5(9) no . . . .
C(20) C(18) C(21) H(17) -62(1) no . . . .
C(20) C(18) C(21) H(18) 58(1) no . . . .
C(20) C(18) C(21) H(19) 178.4(7) no . . . .
C(17) C(24) C(25) H(26) 59(1) no . . . .
C(17) C(24) C(25) H(27) 179.6(9) no . . . .
C(17) C(24) C(25) H(28) -59(1) no . . . .
C(26) C(24) C(25) H(26) -62(1) no . . . .
C(26) C(24) C(25) H(27) 57(1) no . . . .
C(26) C(24) C(25) H(28) 177(1) no . . . .
C(27) C(24) C(25) H(26) -179.4(9) no . . . .
C(27) C(24) C(25) H(27) -58(1) no . . . .
C(27) C(24) C(25) H(28) 61(1) no . . . .
C(17) C(24) C(26) H(29) 59(1) no . . . .
C(17) C(24) C(26) H(30) 179(359) no . . . .
C(17) C(24) C(26) H(31) -60(1) no . . . .
C(25) C(24) C(26) H(29) -178(1) no . . . .
C(25) C(24) C(26) H(30) -58(1) no . . . .
C(25) C(24) C(26) H(31) 61(1) no . . . .
C(27) C(24) C(26) H(29) -61(1) no . . . .
C(27) C(24) C(26) H(30) 58(1) no . . . .
C(27) C(24) C(26) H(31) 178(1) no . . . .
C(17) C(24) C(27) H(32) 60(1) no . . . .
C(17) C(24) C(27) H(33) -179(1) no . . . .
C(17) C(24) C(27) H(34) -58(1) no . . . .
C(25) C(24) C(27) H(32) -60(1) no . . . .
C(25) C(24) C(27) H(33) 59(1) no . . . .
C(25) C(24) C(27) H(34) -179(359) no . . . .
C(26) C(24) C(27) H(32) -179(359) no . . . .
C(26) C(24) C(27) H(33) -59(1) no . . . .
C(26) C(24) C(27) H(34) 61(1) no . . . .
H(41) C(30) C(31) C(32) -172(6) no . . . .
H(41) C(30) C(31) H(44) -63(8) no . . . .
H(41) C(30) C(31) H(45) 48(10) no . . . .
H(42) C(30) C(31) C(32) -41(10) no . . . .
H(42) C(30) C(31) H(44) 66(6) no . . . .
H(42) C(30) C(31) H(45) 179(801) no . . . .
H(43) C(30) C(31) C(32) 70(8) no . . . .
H(43) C(30) C(31) H(44) 179(358) no . . . .
H(43) C(30) C(31) H(45) -68(7) no . . . .
C(30) C(31) C(32) H(46) -79(11) no . . . .
C(30) C(31) C(32) H(47) 43(12) no . . . .
H(44) C(31) C(32) H(46) 177(356) no . . . .
H(44) C(31) C(32) H(47) -59(10) no . . . .
H(45) C(31) C(32) H(46) 55(12) no . . . .
H(45) C(31) C(32) H(47) 178(616) no . . . .
